data_4510166
loop_
_publ_author_name
'Kennedy, Robert D.'
'Clingerman, Daniel J.'
'Morris, William'
'Wilmer, Christopher E.'
'Sarjeant, Amy A.'
'Stern, Charlotte L.'
'O&#x2019;Keeffe, Michael'
'Snurr, Randall Q.'
'Hupp, Joseph T.'
'Farha, Omar K.'
'Mirkin, Chad A.'

_publ_section_title
;
 Metallacarborane-Based Metal--Organic Framework with a Complex Topology
;
_journal_issue 3
_journal_name_full 'Crystal Growth &amp; Design'
_journal_page_first 1324
_journal_paper_doi 10.1021/cg401817g
_journal_volume 14
_journal_year 2014
_chemical_formula_moiety 'C72 H78 B54 Co3 Cu6 O30'
_chemical_formula_sum 'C72 H78 B54 Co3 Cu6 O30'
_chemical_formula_weight 2565.11
_chemical_name_systematic
;
 ?
;
_space_group_crystal_system orthorhombic
_space_group_IT_number 71
_space_group_name_Hall '-I 2 2'
_space_group_name_H-M_alt 'I m m m'
_symmetry_space_group_name_Hall '-I 2 2'
_symmetry_space_group_name_H-M 'I m m m'
_atom_sites_solution_hydrogens geom
_atom_sites_solution_primary direct
_audit_creation_date 2013-06-17
_audit_creation_method
;
  Olex2 1.2
  (compiled Apr 23 2013 17:59:47, GUI svn.r4466)
;
_cell_angle_alpha 90
_cell_angle_beta 90
_cell_angle_gamma 90
_cell_formula_units_Z 8
_cell_length_a 36.549(3)
_cell_length_b 38.148(3)
_cell_length_c 55.536(4)
_cell_measurement_reflns_used 9067
_cell_measurement_temperature 100(2)
_cell_measurement_theta_max 50.49
_cell_measurement_theta_min 2.80
_cell_volume 77432(10)
_computing_cell_refinement 'SAINT V7.23A (Bruker, 2005)'
_computing_data_collection 'APEX2 V2.1-4 (Bruker, 2007)'
_computing_data_reduction 'Bruker SAINT'
_computing_molecular_graphics
;
O. V. Dolomanov, L. J. Bourhis, R. J. Gildea, J. A. K. Howard and H. Puschmann,
OLEX2: a complete structure solution, refinement and analysis program.
J. Appl. Cryst. (2009). 42, 339-341.
;
_computing_publication_material
;
O. V. Dolomanov, L. J. Bourhis, R. J. Gildea, J. A. K. Howard and H. Puschmann,
OLEX2: a complete structure solution, refinement and analysis program.
J. Appl. Cryst. (2009). 42, 339-341.
;
_computing_structure_refinement
;
SHELXL, G.M. Sheldrick, Acta Cryst.
(2008). A64, 112-122
;
_computing_structure_solution
;
XS, G.M. Sheldrick, Acta Cryst.
(2008). A64, 112-122
;
_diffrn_ambient_temperature 99.99
_diffrn_detector_area_resol_mean 8
_diffrn_measured_fraction_theta_full 0.339
_diffrn_measured_fraction_theta_max 0.994
_diffrn_measurement_device_type 'Bruker Kappa APEX CCD area detector'
_diffrn_measurement_method '\w and \f scans'
_diffrn_radiation_monochromator 'MX optics'
_diffrn_radiation_type CuK\a
_diffrn_radiation_wavelength 1.54178
_diffrn_reflns_av_R_equivalents 0.1579
_diffrn_reflns_av_unetI/netI 0.1421
_diffrn_reflns_Laue_measured_fraction_full 0.339
_diffrn_reflns_Laue_measured_fraction_max 0.994
_diffrn_reflns_limit_h_max 16
_diffrn_reflns_limit_h_min -30
_diffrn_reflns_limit_k_max 28
_diffrn_reflns_limit_k_min -31
_diffrn_reflns_limit_l_max 46
_diffrn_reflns_limit_l_min -46
_diffrn_reflns_number 63589
_diffrn_reflns_point_group_measured_fraction_full 0.339
_diffrn_reflns_point_group_measured_fraction_max 0.994
_diffrn_reflns_theta_full 67.679
_diffrn_reflns_theta_max 39.97
_diffrn_reflns_theta_min 1.40
_diffrn_source microsource
_diffrn_standards_number 0
_exptl_absorpt_coefficient_mu 1.497
_exptl_absorpt_correction_T_max 0.7500
_exptl_absorpt_correction_T_min 0.4375
_exptl_absorpt_correction_type multi-scan
_exptl_absorpt_process_details
;
SADABS-2008/1 (Bruker,2008) was used for absorption correction.
wR2(int) was 0.1648 before and 0.1033 after correction.
The Ratio of minimum to maximum transmission is 0.5833.
The \l/2 correction factor is 0.0015.
;
_exptl_crystal_colour green
_exptl_crystal_colour_primary green
_exptl_crystal_density_diffrn 0.440
_exptl_crystal_description block
_exptl_crystal_F_000 10200
_exptl_crystal_size_max 0.73
_exptl_crystal_size_mid 0.22
_exptl_crystal_size_min 0.114
_refine_diff_density_max 0.691
_refine_diff_density_min -0.474
_refine_diff_density_rms 0.051
_refine_ls_extinction_method none
_refine_ls_goodness_of_fit_ref 0.979
_refine_ls_hydrogen_treatment constr
_refine_ls_matrix_type full
_refine_ls_number_parameters 862
_refine_ls_number_reflns 12416
_refine_ls_number_restraints 3702
_refine_ls_restrained_S_all 1.042
_refine_ls_R_factor_all 0.1358
_refine_ls_R_factor_gt 0.0939
_refine_ls_shift/su_max 0.000
_refine_ls_shift/su_mean 0.000
_refine_ls_structure_factor_coef Fsqd
_refine_ls_weighting_details
;
 w=1/[\s^2^(Fo^2^)+(0.1571P)^2^]
 where P=(Fo^2^+2Fc^2^)/3
;
_refine_ls_weighting_scheme calc
_refine_ls_wR_factor_gt 0.2551
_refine_ls_wR_factor_ref 0.2720
_reflns_Friedel_coverage 0.000
_reflns_number_gt 6289
_reflns_number_total 12416
_reflns_threshold_expression 'I > 2\s(I)'
_cod_data_source_file NU-152.cif
_cod_data_source_block n2002a_a
_cod_original_cell_volume 77431(10)
_cod_database_code 4510166
_shelx_space_group_comment
;
The symmetry employed for this shelxl refinement is uniquely defined
by the following loop, which should always be used as a source of
symmetry information in preference to the above space-group names.
They are only intended as comments.
;
_refinement_special_details
;
;
_olex2_refinement_description
;
1. Fixed Uiso
 At 1.2 times of:
  All B(H) groups, All C(H) groups
2. Restrained distances
 B26-B27 \\sim B22-B27 \\sim B26-B22 \\sim B25-B23 \\sim B25-B26 \\sim B23-B22 
 \\sim B23-B24 \\sim B25-B24
 \\sim B20-B24 \\sim B19-B24 \\sim B19-B23 \\sim B19-B20 \\sim B19-B21 
 \\sim B20-B21 \\sim B21-B27 \\sim B22-
 B21 \\sim B19-B22 \\sim B4-B1 \\sim B5-B1 \\sim B6-B1 \\sim B2-B6 \\sim B2-B1 
 \\sim B3-B1 \\sim B2-B3 \\sim B3-B4
 \\sim B4-B9 \\sim B5-B4 \\sim B5-B8 \\sim B5-B9 \\sim B5-B6 \\sim B6-B8 
 \\sim B8-B9 \\sim B6-B7 \\sim B7-B8 \\sim B2-
 B7 \\sim B16-B10 \\sim B15-B10 \\sim B15-B11 \\sim B16-B15 \\sim B14-B15 
 \\sim B14-B11 \\sim B12-B11 \\sim B14-
 B12 \\sim B14-B13 \\sim B12-B13 \\sim B13-B18 \\sim B17-B18 \\sim B17-B13 
 \\sim B11-B10 \\sim B17-B16 -
 B16-B18 \\sim B14-B18 \\sim B15-B18 \\sim B21A-B19A \\sim B20A-B19A \\sim 
 B21A-B20A \\sim B22A-B21A -
 B22A-B19A \\sim B23A-B22A \\sim B23A-B19A \\sim B24A-B19A \\sim B24A-B23A 
 \\sim B24A-B20A \\sim B25A-
 B24A \\sim B25A-B23A \\sim B26A-B23A \\sim B26A-B22A \\sim B27A-B22A \\sim 
 B27A-B21A \\sim B27A-B26A -
 B26A-B25A
 with sigma of 0.02
 C13-B9 \\sim C13-B4 \\sim C13-B3 \\sim C12-B3 \\sim C12-B2 \\sim C12-B7 \\sim 
 C14-B10 \\sim C14-B16 \\sim C14-
 B17 \\sim C15-B17 \\sim C15-B13 \\sim C15-B12 \\sim C35-B20 \\sim C35-B21 
 \\sim C34-B20 \\sim C34-B24 -
 C34-B25 \\sim C35-B27 \\sim C34A-B24A \\sim C34A-B25A \\sim C35A-B21A \\sim 
 C35A-B20A \\sim C34A-B20A
 \\sim C35A-B27A
 with sigma of 0.02
 C12-C13 \\sim C14-C15 \\sim C35-C34 \\sim C35A-C34A
 with sigma of 0.02
 Co2-C35 \\sim Co2-C34 \\sim Co1-C13 \\sim Co1-C12 \\sim Co1-C14 \\sim Co1-C15 
 \\sim Co2-C34A \\sim Co2-C35A
 with sigma of 0.02
 Co1-B9 \\sim Co1-B8 \\sim Co1-B7 \\sim Co1-B12 \\sim Co1-B11 \\sim Co1-B10 
 \\sim Co2-B27 \\sim Co2-B26 -
 Co2-B25 \\sim Co2-B25A \\sim Co2-B26A \\sim Co2-B27A
 with sigma of 0.02
3. Rigid bond restraints
 All non-hydrogen atoms
 with sigma for 1-2 distances of 0.005 and sigma for 1-3 distances of 0.005
4. Uiso/Uaniso restraints and constraints
All non-hydrogen atoms have similar U: within 1.7A with sigma of 0.02 and 
sigma for terminal atoms of 0.04
5. Others
 Fixed Sof: C34(0.5) H34(0.5) C34A(0.5) H34A(0.5) C35(0.5) H35(0.5) C35A(0.5)
 H35A(0.5) B19(0.5) B19A(0.5) B20(0.5) H20(0.5) B20A(0.5) H20A(0.5) B21(0.5)
 H21A(0.5) B21A(0.5) H21B(0.5) B22(0.5) H22(0.5) B22A(0.5) H22A(0.5) B23(0.5)
 H23A(0.5) B23A(0.5) H23B(0.5) B24(0.5) H24(0.5) B24A(0.5) H24A(0.5) B25(0.5)
 H25(0.5) B25A(0.5) H25A(0.5) B26(0.5) H26A(0.5) B26A(0.5) H26B(0.5) B27(0.5)
 H27(0.5) B27A(0.5) H27A(0.5)
6.a Aromatic/amide H refined with riding coordinates:
 C4(H4), C6(H6), C8(H8), C19(H19), C21(H21), C23(H23), C26(H26), C28(H28),
 C30(H30)
6.b Boron cage BH refined with riding coordinates:
 C12(H12), C13(H13), C14(H14), C15(H15), C34(H34), C34A(H34A), C35(H35),
 C35A(H35A), B2(H2), B3(H3), B4(H4A), B5(H5), B6(H6A), B7(H7), B8(H8A), B9(H9),
 B10(H10), B11(H11), B12(H12A), B13(H13A), B14(H14A), B15(H15A), B16(H16),
 B17(H17), B20(H20), B20A(H20A), B21(H21A), B21A(H21B), B22(H22), B22A(H22A),
 B23(H23A), B23A(H23B), B24(H24), B24A(H24A), B25(H25), B25A(H25A), B26(H26A),
 B26A(H26B), B27(H27), B27A(H27A)
;
_smtbx_masks_special_details
;
The solvent masking procedure as implemented in Olex2 was used to remove the
electronic contribution of solvent molecules from the refinement.  Only the
atoms used in the refinement model are reported in the formula here.

Total solvent accessible volume / cell = 60520.3 Ang^3^ [78.2%]
Total electron count / cell = 19471.7
;
_shelx_estimated_absorpt_t_max 0.848
_shelx_estimated_absorpt_t_min 0.408
_shelxl_version_number 2012-9

loop_
_space_group_symop_operation_xyz
'x, y, z'
'-x, -y, z'
'-x, y, -z'
'x, -y, -z'
'x+1/2, y+1/2, z+1/2'
'-x+1/2, -y+1/2, z+1/2'
'-x+1/2, y+1/2, -z+1/2'
'x+1/2, -y+1/2, -z+1/2'
'-x, -y, -z'
'x, y, -z'
'x, -y, z'
'-x, y, z'
'-x+1/2, -y+1/2, -z+1/2'
'x+1/2, y+1/2, -z+1/2'
'x+1/2, -y+1/2, z+1/2'
'-x+1/2, y+1/2, z+1/2'

loop_
_atom_site_label
_atom_site_type_symbol
_atom_site_fract_x
_atom_site_fract_y
_atom_site_fract_z
_atom_site_U_iso_or_equiv
_atom_site_adp_type
_atom_site_occupancy
_atom_site_site_symmetry_order
_atom_site_calc_flag
_atom_site_refinement_flags_posn
_atom_site_refinement_flags_adp
_atom_site_refinement_flags_occupancy
_atom_site_disorder_assembly
_atom_site_disorder_group
Cu1 Cu 0.5000 0.29917(7) 0.36148(4) 0.1009(9) Uani 1 2 d S TU P . .
Cu2 Cu 0.5000 0.34662(6) 0.39675(3) 0.0866(8) Uani 1 2 d S TU P . .
Cu3 Cu 0.29861(5) 0.5000 0.36854(4) 0.0987(9) Uani 1 2 d S TU P . .
Cu4 Cu 0.35214(4) 0.5000 0.40026(4) 0.0811(8) Uani 1 2 d S TU P . .
Cu5 Cu 0.30036(5) 0.29778(7) 0.5000 0.1024(10) Uani 1 2 d S TU P . .
Cu6 Cu 0.35461(5) 0.34367(6) 0.5000 0.0795(8) Uani 1 2 d S TU P . .
Co1 Co 0.26730(5) 0.33741(6) 0.19325(4) 0.1438(10) Uani 1 1 d D U . . .
Co2 Co 0.0000 0.37999(9) 0.42383(7) 0.1732(16) Uani 1 2 d DS TU P . .
O1 O 0.5383(2) 0.2778(2) 0.38162(15) 0.117(3) Uani 1 1 d . U . . .
O2 O 0.53686(18) 0.3169(2) 0.41172(11) 0.100(2) Uani 1 1 d . U . . .
O3 O 0.46185(17) 0.3292(2) 0.34574(12) 0.107(2) Uani 1 1 d . U . . .
O4 O 0.46268(14) 0.36895(19) 0.37722(12) 0.101(2) Uani 1 1 d . U . . .
O5 O 0.5000 0.2610(3) 0.33409(16) 0.122(3) Uani 1 2 d S TU P . .
O6 O 0.5000 0.3855(3) 0.42349(16) 0.150(4) Uani 1 2 d S TU P . .
O7 O 0.32883(16) 0.4629(2) 0.35277(11) 0.100(2) Uani 1 1 d . U . . .
O8 O 0.37295(15) 0.4662(2) 0.38127(13) 0.097(2) Uani 1 1 d . U . . .
O9 O 0.27771(14) 0.4642(2) 0.38870(13) 0.095(2) Uani 1 1 d . U . . .
O10 O 0.32291(16) 0.46339(19) 0.41564(12) 0.096(2) Uani 1 1 d . U . . .
O11 O 0.25472(19) 0.5000 0.34281(16) 0.146(4) Uani 1 2 d S TU P . .
O12 O 0.39474(18) 0.5000 0.42574(14) 0.130(4) Uani 1 2 d S TU P . .
O13 O 0.27985(19) 0.3280(2) 0.47776(15) 0.121(2) Uani 1 1 d . U . . .
O14 O 0.32570(16) 0.36868(19) 0.47539(12) 0.109(2) Uani 1 1 d . U . . .
O15 O 0.32906(19) 0.27363(19) 0.47499(11) 0.100(2) Uani 1 1 d . U . . .
O16 O 0.37529(16) 0.3140(2) 0.47546(12) 0.095(2) Uani 1 1 d . U . . .
O17 O 0.2547(3) 0.2597(3) 0.5000 0.155(4) Uani 1 2 d S TU P . .
O18 O 0.3968(2) 0.3823(2) 0.5000 0.145(4) Uani 1 2 d S TU P . .
C1 C 0.5494(3) 0.2918(4) 0.3998(2) 0.086(3) Uani 1 1 d . U . . .
C2 C 0.4504(3) 0.3568(4) 0.3574(2) 0.089(3) Uani 1 1 d . U . . .
C3 C 0.4205(3) 0.3778(3) 0.3460(2) 0.089(3) Uani 1 1 d . U . . .
C4 C 0.4096(3) 0.3667(3) 0.32257(19) 0.101(3) Uani 1 1 d . U . . .
H4 H 0.4209 0.3479 0.3142 0.121 Uiso 1 1 calc R U . . .
C5 C 0.3785(3) 0.3876(4) 0.3124(2) 0.110(3) Uani 1 1 d . U . . .
C6 C 0.3628(3) 0.4168(3) 0.3249(2) 0.097(3) Uani 1 1 d . U . . .
H6 H 0.3450 0.4315 0.3175 0.116 Uiso 1 1 calc R U . . .
C7 C 0.3746(3) 0.4225(3) 0.3477(2) 0.095(3) Uani 1 1 d . U . . .
C8 C 0.4046(3) 0.4057(3) 0.35832(19) 0.087(3) Uani 1 1 d . U . . .
H8 H 0.4138 0.4132 0.3735 0.105 Uiso 1 1 calc R U . . .
C9 C 0.3598(3) 0.4533(4) 0.3641(2) 0.089(3) Uani 1 1 d . U . . .
C10 C 0.3650(3) 0.3776(3) 0.2880(3) 0.127(4) Uani 1 1 d . U . . .
C11 C 0.3509(3) 0.3715(4) 0.2699(3) 0.144(4) Uani 1 1 d . U . . .
C12 C 0.2718(3) 0.3771(3) 0.2154(2) 0.179(4) Uani 1 1 d D U . . .
H12 H 0.2504 0.3966 0.2100 0.214 Uiso 1 1 calc R U . . .
C13 C 0.2628(3) 0.3384(3) 0.22878(17) 0.166(3) Uani 1 1 d D U . . .
H13 H 0.2342 0.3298 0.2331 0.200 Uiso 1 1 calc R U . . .
C14 C 0.2157(3) 0.3427(3) 0.1840(2) 0.159(3) Uani 1 1 d D U . . .
H14 H 0.2022 0.3565 0.1994 0.191 Uiso 1 1 calc R U . . .
C15 C 0.2282(3) 0.3006(3) 0.1871(2) 0.160(3) Uani 1 1 d D U . . .
H15 H 0.2242 0.2837 0.2034 0.192 Uiso 1 1 calc R U . . .
C16 C 0.1807(3) 0.3000(4) 0.1198(2) 0.140(4) Uani 1 1 d . U . . .
C17 C 0.1588(4) 0.2882(3) 0.1062(2) 0.124(4) Uani 1 1 d . U . . .
C18 C 0.1341(3) 0.2650(3) 0.0907(2) 0.112(4) Uani 1 1 d . U . . .
C19 C 0.1474(3) 0.2547(3) 0.06808(19) 0.100(4) Uani 1 1 d . U . . .
H19 H 0.1684 0.2653 0.0611 0.120 Uiso 1 1 calc R U . . .
C20 C 0.1281(3) 0.2281(3) 0.0565(2) 0.092(3) Uani 1 1 d . U . . .
C21 C 0.0965(3) 0.2136(3) 0.06609(17) 0.080(3) Uani 1 1 d . U . . .
H21 H 0.0839 0.1954 0.0578 0.096 Uiso 1 1 calc R U . . .
C22 C 0.0828(3) 0.2264(3) 0.08892(18) 0.090(3) Uani 1 1 d . U . . .
C23 C 0.1016(3) 0.2515(3) 0.09985(19) 0.112(4) Uani 1 1 d . U . . .
H23 H 0.0924 0.2607 0.1146 0.134 Uiso 1 1 calc R U . . .
C24 C 0.2930(3) 0.4529(3) 0.4083(2) 0.092(3) Uani 1 1 d . U . . .
C25 C 0.2742(2) 0.4224(3) 0.4222(2) 0.096(3) Uani 1 1 d . U . . .
C26 C 0.2359(2) 0.4153(3) 0.4180(2) 0.109(4) Uani 1 1 d . U . . .
H26 H 0.2228 0.4283 0.4062 0.131 Uiso 1 1 calc R U . . .
C27 C 0.2189(3) 0.3906(4) 0.4307(2) 0.123(4) Uani 1 1 d . U . . .
C28 C 0.2382(3) 0.3706(3) 0.4466(2) 0.111(4) Uani 1 1 d . U . . .
H28 H 0.2271 0.3522 0.4555 0.133 Uiso 1 1 calc R U . . .
C29 C 0.2745(3) 0.3784(4) 0.4492(2) 0.107(3) Uani 1 1 d . U . . .
C30 C 0.2929(3) 0.4034(3) 0.4391(2) 0.107(4) Uani 1 1 d . U . . .
H30 H 0.3176 0.4082 0.4431 0.129 Uiso 1 1 calc R U . . .
C31 C 0.2921(3) 0.3558(4) 0.4676(2) 0.106(3) Uani 1 1 d . U . . .
C32 C 0.1806(3) 0.3865(4) 0.4258(2) 0.165(5) Uani 1 1 d . U . . .
C33 C 0.1482(3) 0.3824(4) 0.4244(3) 0.192(5) Uani 1 1 d . U . . .
C36 C 0.3607(3) 0.2883(4) 0.4660(2) 0.097(3) Uani 1 1 d . U . . .
C34 C -0.0383(4) 0.4133(6) 0.4131(6) 0.174(6) Uani 0.5 1 d D U P A -1
H34 H -0.0249 0.4367 0.4048 0.209 Uiso 0.5 1 calc R U P A -1
C34A C 0.0407(4) 0.4155(5) 0.4269(7) 0.183(5) Uani 0.5 1 d D U P A -1
H34A H 0.0278 0.4418 0.4297 0.220 Uiso 0.5 1 calc R U P A -1
C35 C -0.0384(4) 0.4036(8) 0.4432(5) 0.170(5) Uani 0.5 1 d D U P A -1
H35 H -0.0243 0.4202 0.4570 0.204 Uiso 0.5 1 calc R U P A -1
C35A C 0.0405(4) 0.3845(10) 0.4479(3) 0.182(5) Uani 0.5 1 d D U P A -1
H35A H 0.0273 0.3885 0.4659 0.219 Uiso 0.5 1 calc R U P A -1
B1 B 0.3275(3) 0.3609(4) 0.2481(2) 0.159(4) Uani 1 1 d D U . . .
B2 B 0.3124(4) 0.3922(4) 0.2272(2) 0.201(5) Uani 1 1 d D U . . .
H2 H 0.3189 0.4207 0.2295 0.241 Uiso 1 1 calc R U . . .
B3 B 0.2815(3) 0.3711(4) 0.2458(2) 0.184(5) Uani 1 1 d D U . . .
H3 H 0.2666 0.3854 0.2604 0.221 Uiso 1 1 calc R U . . .
B4 B 0.2948(4) 0.3279(4) 0.2492(2) 0.173(4) Uani 1 1 d D U . . .
H4A H 0.2892 0.3132 0.2663 0.208 Uiso 1 1 calc R U . . .
B5 B 0.3351(4) 0.3214(4) 0.2326(2) 0.186(5) Uani 1 1 d D U . . .
H5 H 0.3572 0.3026 0.2380 0.224 Uiso 1 1 calc R U . . .
B6 B 0.3451(4) 0.3610(4) 0.2188(2) 0.203(6) Uani 1 1 d D U . . .
H6A H 0.3743 0.3679 0.2150 0.243 Uiso 1 1 calc R U . . .
B7 B 0.3101(4) 0.3737(4) 0.1986(2) 0.193(4) Uani 1 1 d D U . . .
H7 H 0.3167 0.3897 0.1822 0.232 Uiso 1 1 calc R U . . .
B8 B 0.3216(3) 0.3296(4) 0.2027(2) 0.184(4) Uani 1 1 d D U . . .
H8A H 0.3357 0.3150 0.1879 0.220 Uiso 1 1 calc R U . . .
B9 B 0.2919(4) 0.3073(4) 0.2211(2) 0.172(4) Uani 1 1 d D U . . .
H9 H 0.2858 0.2786 0.2197 0.207 Uiso 1 1 calc R U . . .
B10 B 0.2423(4) 0.3676(4) 0.1659(2) 0.172(4) Uani 1 1 d D U . . .
H10 H 0.2482 0.3963 0.1676 0.206 Uiso 1 1 calc R U . . .
B11 B 0.2728(4) 0.3373(4) 0.15631(19) 0.176(4) Uani 1 1 d D U . . .
H11 H 0.3011 0.3457 0.1513 0.211 Uiso 1 1 calc R U . . .
B12 B 0.2653(3) 0.2978(4) 0.1687(2) 0.171(3) Uani 1 1 d D U . . .
H12A H 0.2882 0.2789 0.1721 0.205 Uiso 1 1 calc R U . . .
B13 B 0.2229(4) 0.2822(4) 0.1589(2) 0.171(4) Uani 1 1 d D U . . .
H13A H 0.2168 0.2537 0.1563 0.206 Uiso 1 1 calc R U . . .
B14 B 0.2514(3) 0.3054(4) 0.1390(2) 0.180(5) Uani 1 1 d D U . . .
H14A H 0.2647 0.2926 0.1231 0.216 Uiso 1 1 calc R U . . .
B15 B 0.2365(3) 0.3487(4) 0.1375(2) 0.179(5) Uani 1 1 d D U . . .
H15A H 0.2396 0.3648 0.1208 0.215 Uiso 1 1 calc R U . . .
B16 B 0.1991(4) 0.3524(4) 0.1560(2) 0.174(4) Uani 1 1 d D U . . .
H16 H 0.1763 0.3711 0.1520 0.209 Uiso 1 1 calc R U . . .
B17 B 0.1912(3) 0.3114(4) 0.1699(2) 0.167(4) Uani 1 1 d D U . . .
H17 H 0.1631 0.3031 0.1755 0.200 Uiso 1 1 calc R U . . .
B18 B 0.2041(3) 0.3137(4) 0.1393(2) 0.154(4) Uani 1 1 d D U . . .
B19 B -0.1041(5) 0.3828(6) 0.4250(4) 0.166(8) Uani 0.5 1 d D U P A -1
B19A B 0.1050(5) 0.3794(7) 0.4233(5) 0.194(6) Uani 0.5 1 d D U P A -1
B20 B -0.0765(4) 0.4196(6) 0.4295(8) 0.167(7) Uani 0.5 1 d D U P A -1
H20 H -0.0876 0.4465 0.4330 0.200 Uiso 0.5 1 calc R U P A -1
B20A B 0.0802(5) 0.4063(9) 0.4427(6) 0.187(7) Uani 0.5 1 d D U P A -1
H20A H 0.0934 0.4244 0.4560 0.224 Uiso 0.5 1 calc R U P A -1
B21 B -0.0794(4) 0.3864(10) 0.4515(4) 0.159(8) Uani 0.5 1 d D U P A -1
H21A H -0.0930 0.3906 0.4694 0.191 Uiso 0.5 1 calc R U P A -1
B21A B 0.0805(5) 0.3613(11) 0.4470(6) 0.196(8) Uani 0.5 1 d D U P A -1
H21B H 0.0941 0.3493 0.4630 0.235 Uiso 0.5 1 calc R U P A -1
B22 B -0.0806(5) 0.3466(7) 0.4354(6) 0.158(8) Uani 0.5 1 d D U P A -1
H22 H -0.0953 0.3229 0.4425 0.189 Uiso 0.5 1 calc R U P A -1
B22A B 0.0803(5) 0.3411(6) 0.4187(9) 0.203(9) Uani 0.5 1 d D U P A -1
H22A H 0.0940 0.3152 0.4155 0.244 Uiso 0.5 1 calc R U P A -1
B23 B -0.0842(6) 0.3545(8) 0.4042(5) 0.154(8) Uani 0.5 1 d D U P A -1
H23A H -0.1005 0.3386 0.3910 0.184 Uiso 0.5 1 calc R U P A -1
B23A B 0.0799(5) 0.3745(12) 0.3967(4) 0.191(8) Uani 0.5 1 d D U P A -1
H23B H 0.0935 0.3708 0.3788 0.230 Uiso 0.5 1 calc R U P A -1
B24 B -0.0786(4) 0.4001(9) 0.4010(5) 0.171(8) Uani 0.5 1 d D U P A -1
H24 H -0.0908 0.4138 0.3851 0.205 Uiso 0.5 1 calc R U P A -1
B24A B 0.0800(4) 0.4148(8) 0.4115(7) 0.186(7) Uani 0.5 1 d D U P A -1
H24A H 0.0936 0.4388 0.4040 0.224 Uiso 0.5 1 calc R U P A -1
B25 B -0.0409(4) 0.3726(10) 0.3993(4) 0.172(6) Uani 0.5 1 d D U P A -1
H25 H -0.0292 0.3659 0.3813 0.207 Uiso 0.5 1 calc R U P A -1
B25A B 0.0394(4) 0.3987(11) 0.3989(5) 0.185(6) Uani 0.5 1 d D U P A -1
H25A H 0.0270 0.4114 0.3826 0.222 Uiso 0.5 1 calc R U P A -1
B26 B -0.0384(5) 0.3392(5) 0.4211(7) 0.169(7) Uani 0.5 1 d D U P A -1
H26A H -0.0254 0.3127 0.4193 0.203 Uiso 0.5 1 calc R U P A -1
B26A B 0.0394(4) 0.3533(9) 0.4043(6) 0.188(6) Uani 0.5 1 d D U P A -1
H26B H 0.0262 0.3350 0.3911 0.225 Uiso 0.5 1 calc R U P A -1
B27 B -0.0397(4) 0.3609(9) 0.4480(4) 0.171(6) Uani 0.5 1 d D U P A -1
H27 H -0.0278 0.3478 0.4642 0.205 Uiso 0.5 1 calc R U P A -1
B27A B 0.0398(4) 0.3441(7) 0.4351(7) 0.187(6) Uani 0.5 1 d D U P A -1
H27A H 0.0274 0.3199 0.4431 0.225 Uiso 0.5 1 calc R U P A -1

loop_
_atom_site_aniso_label
_atom_site_aniso_U_11
_atom_site_aniso_U_22
_atom_site_aniso_U_33
_atom_site_aniso_U_23
_atom_site_aniso_U_13
_atom_site_aniso_U_12
Cu1 0.0905(16) 0.132(2) 0.0803(17) -0.0398(16) 0.000 0.000
Cu2 0.0526(13) 0.137(2) 0.0704(15) -0.0340(15) 0.000 0.000
Cu3 0.0369(12) 0.167(3) 0.0926(18) 0.000 -0.0358(12) 0.000
Cu4 0.0285(11) 0.131(2) 0.0842(16) 0.000 -0.0228(10) 0.000
Cu5 0.0741(15) 0.152(3) 0.0810(18) 0.000 0.000 -0.0660(16)
Cu6 0.0599(13) 0.110(2) 0.0685(15) 0.000 0.000 -0.0413(13)
Co1 0.1458(17) 0.172(2) 0.1133(17) -0.0505(16) -0.0383(14) -0.0311(16)
Co2 0.0345(15) 0.193(4) 0.292(4) 0.066(3) 0.000 0.000
O1 0.103(5) 0.140(6) 0.107(6) -0.035(4) -0.009(4) 0.014(5)
O2 0.090(5) 0.157(7) 0.052(4) -0.002(4) 0.006(4) 0.009(4)
O3 0.075(5) 0.160(7) 0.086(5) -0.042(4) -0.003(3) 0.000(4)
O4 0.036(4) 0.171(6) 0.096(5) -0.055(4) -0.003(3) 0.018(4)
O5 0.143(8) 0.133(7) 0.092(6) -0.039(5) 0.000 0.000
O6 0.244(12) 0.146(8) 0.059(6) -0.041(6) 0.000 0.000
O7 0.051(4) 0.153(6) 0.096(5) -0.021(4) -0.023(3) -0.016(3)
O8 0.037(4) 0.135(6) 0.120(5) -0.029(4) -0.035(3) 0.009(4)
O9 0.020(3) 0.146(6) 0.120(5) -0.007(4) -0.018(3) 0.003(3)
O10 0.038(4) 0.120(6) 0.130(5) 0.037(4) -0.039(3) 0.002(3)
O11 0.026(4) 0.313(13) 0.100(6) 0.000 -0.033(4) 0.000
O12 0.019(4) 0.298(13) 0.072(6) 0.000 -0.029(4) 0.000
O13 0.091(4) 0.132(6) 0.141(7) 0.010(4) -0.019(4) -0.047(3)
O14 0.066(4) 0.150(5) 0.109(5) 0.036(4) 0.008(3) -0.025(3)
O15 0.113(5) 0.125(5) 0.062(4) -0.005(4) -0.028(3) -0.046(4)
O16 0.075(4) 0.127(6) 0.082(5) -0.016(4) -0.008(4) -0.033(3)
O17 0.164(8) 0.163(9) 0.139(10) 0.000 0.000 -0.121(7)
O18 0.059(5) 0.070(7) 0.306(13) 0.000 0.000 -0.028(5)
C1 0.062(7) 0.123(9) 0.073(8) -0.003(6) 0.015(5) -0.012(6)
C2 0.057(6) 0.125(8) 0.084(7) -0.035(5) -0.002(5) -0.017(5)
C3 0.088(7) 0.082(8) 0.097(7) -0.032(6) -0.030(5) -0.033(4)
C4 0.109(8) 0.123(9) 0.071(6) -0.016(6) -0.010(5) -0.007(6)
C5 0.087(7) 0.151(10) 0.091(6) -0.018(6) -0.019(5) -0.013(6)
C6 0.061(6) 0.138(9) 0.091(7) -0.015(6) -0.035(6) -0.019(6)
C7 0.055(6) 0.124(8) 0.106(7) -0.029(5) -0.040(5) -0.024(4)
C8 0.074(7) 0.081(8) 0.107(7) -0.033(6) -0.051(6) -0.027(4)
C9 0.032(5) 0.130(8) 0.106(8) -0.016(5) -0.008(5) -0.021(5)
C10 0.108(8) 0.155(10) 0.119(8) -0.047(7) -0.041(6) 0.006(7)
C11 0.148(8) 0.153(10) 0.131(7) -0.063(7) -0.050(6) 0.009(7)
C12 0.197(7) 0.181(6) 0.158(7) -0.075(5) -0.084(6) -0.005(6)
C13 0.166(6) 0.217(10) 0.117(3) -0.062(5) -0.051(4) -0.016(6)
C14 0.156(4) 0.191(8) 0.131(5) -0.060(6) -0.052(4) -0.021(5)
C15 0.178(7) 0.177(7) 0.126(5) -0.058(5) -0.049(5) -0.039(5)
C16 0.148(8) 0.156(10) 0.115(7) -0.032(6) -0.028(6) -0.067(7)
C17 0.160(9) 0.100(9) 0.111(8) -0.056(7) -0.011(6) -0.060(7)
C18 0.127(8) 0.127(9) 0.082(7) -0.047(6) -0.007(5) -0.047(6)
C19 0.112(7) 0.099(9) 0.089(7) -0.047(7) -0.003(6) -0.036(6)
C20 0.090(7) 0.099(10) 0.086(8) -0.056(6) -0.005(6) -0.015(6)
C21 0.077(7) 0.095(9) 0.068(7) -0.054(6) -0.030(5) -0.018(6)
C22 0.093(7) 0.110(10) 0.065(7) -0.061(6) -0.019(5) -0.025(6)
C23 0.130(8) 0.132(11) 0.073(7) -0.071(6) 0.001(6) -0.052(7)
C24 0.026(6) 0.127(8) 0.122(7) 0.003(5) -0.014(5) 0.004(5)
C25 0.022(4) 0.142(8) 0.124(8) 0.003(5) -0.014(5) -0.007(5)
C26 0.022(5) 0.173(10) 0.133(9) 0.027(7) -0.011(5) -0.003(5)
C27 0.033(4) 0.175(10) 0.162(10) 0.027(7) 0.010(5) -0.014(6)
C28 0.051(5) 0.158(10) 0.123(9) 0.013(6) 0.004(5) -0.027(6)
C29 0.057(5) 0.155(9) 0.110(8) 0.008(5) -0.010(5) -0.034(6)
C30 0.043(6) 0.166(10) 0.112(9) 0.022(6) -0.027(6) -0.029(6)
C31 0.066(6) 0.151(9) 0.101(8) 0.007(5) 0.004(5) -0.025(5)
C32 0.035(4) 0.215(11) 0.246(11) 0.073(9) -0.006(7) -0.018(7)
C33 0.027(3) 0.247(12) 0.302(13) 0.072(11) 0.002(6) 0.008(6)
C36 0.087(7) 0.133(9) 0.071(8) -0.013(6) -0.022(5) -0.027(6)
C34 0.026(4) 0.207(10) 0.289(14) 0.059(10) 0.002(6) 0.004(5)
C34A 0.022(4) 0.215(9) 0.313(14) 0.071(8) 0.007(6) -0.005(4)
C35 0.018(4) 0.198(12) 0.293(11) 0.064(9) 0.000(5) -0.013(6)
C35A 0.023(4) 0.201(14) 0.323(9) 0.074(8) -0.008(4) -0.010(6)
B1 0.159(7) 0.182(9) 0.135(6) -0.070(6) -0.051(5) -0.003(6)
B2 0.245(12) 0.193(8) 0.164(10) -0.058(6) -0.119(9) -0.036(7)
B3 0.168(7) 0.239(12) 0.146(6) -0.107(8) -0.073(6) 0.024(9)
B4 0.175(10) 0.219(11) 0.126(5) -0.056(6) -0.066(6) -0.028(8)
B5 0.185(7) 0.225(11) 0.149(10) -0.106(7) -0.076(7) 0.027(8)
B6 0.165(6) 0.308(16) 0.135(7) -0.076(9) -0.052(5) -0.056(7)
B7 0.201(8) 0.233(9) 0.145(6) -0.050(6) -0.072(5) -0.078(7)
B8 0.155(4) 0.257(11) 0.138(6) -0.091(7) -0.053(4) -0.006(6)
B9 0.196(9) 0.183(7) 0.138(7) -0.064(5) -0.073(6) -0.006(6)
B10 0.192(8) 0.190(7) 0.134(6) -0.040(5) -0.070(6) -0.048(5)
B11 0.163(6) 0.246(10) 0.119(3) -0.059(5) -0.045(4) -0.058(6)
B12 0.169(6) 0.208(7) 0.136(6) -0.081(5) -0.052(5) -0.016(6)
B13 0.200(10) 0.186(8) 0.128(9) -0.060(6) -0.060(7) -0.041(7)
B14 0.158(6) 0.254(13) 0.129(5) -0.081(8) -0.040(5) -0.037(9)
B15 0.187(11) 0.222(12) 0.129(5) -0.037(7) -0.066(6) -0.090(8)
B16 0.181(7) 0.199(9) 0.142(10) -0.063(6) -0.075(7) -0.023(8)
B17 0.154(6) 0.224(12) 0.122(6) -0.056(8) -0.041(5) -0.052(6)
B18 0.152(6) 0.188(9) 0.123(6) -0.047(6) -0.035(5) -0.052(6)
B19 0.024(7) 0.195(19) 0.28(2) 0.024(15) 0.001(5) -0.003(5)
B19A 0.030(4) 0.227(13) 0.324(13) 0.067(11) -0.002(5) 0.005(5)
B20 0.017(7) 0.202(13) 0.281(18) 0.054(12) -0.006(8) -0.014(7)
B20A 0.020(5) 0.222(16) 0.318(14) 0.072(12) 0.009(6) -0.008(7)
B21 0.024(7) 0.17(2) 0.288(14) 0.042(13) -0.009(8) -0.029(9)
B21A 0.022(5) 0.225(19) 0.341(16) 0.080(14) -0.005(6) -0.005(8)
B22 0.036(7) 0.197(14) 0.24(2) 0.030(14) -0.003(8) -0.008(8)
B22A 0.035(6) 0.219(12) 0.36(3) 0.065(13) -0.004(9) 0.010(5)
B23 0.019(7) 0.189(17) 0.253(18) 0.065(15) 0.018(8) 0.017(8)
B23A 0.018(6) 0.22(2) 0.332(13) 0.056(12) -0.002(5) 0.001(8)
B24 0.035(7) 0.189(18) 0.288(15) 0.049(13) -0.001(8) 0.003(8)
B24A 0.024(5) 0.219(13) 0.315(17) 0.065(12) 0.006(7) 0.003(6)
B25 0.024(4) 0.203(18) 0.291(10) 0.066(9) 0.007(5) 0.001(7)
B25A 0.022(4) 0.215(15) 0.318(10) 0.065(10) 0.009(5) 0.002(7)
B26 0.024(5) 0.206(9) 0.28(2) 0.060(9) -0.002(8) 0.002(5)
B26A 0.025(4) 0.214(13) 0.324(13) 0.069(10) 0.009(6) 0.005(6)
B27 0.029(5) 0.197(15) 0.287(11) 0.054(11) -0.006(5) -0.016(7)
B27A 0.032(4) 0.212(10) 0.318(16) 0.063(10) -0.014(7) 0.003(5)

loop_
_atom_type_symbol
_atom_type_description
_atom_type_scat_dispersion_real
_atom_type_scat_dispersion_imag
_atom_type_scat_source
C C 0.0181 0.0091 'International Tables Vol C Tables 4.2.6.8 and 6.1.1.4'
H H 0.0000 0.0000 'International Tables Vol C Tables 4.2.6.8 and 6.1.1.4'
B B 0.0090 0.0039 'International Tables Vol C Tables 4.2.6.8 and 6.1.1.4'
Co Co -2.3653 3.6143 'International Tables Vol C Tables 4.2.6.8 and 6.1.1.4'
Cu Cu -1.9646 0.5888 'International Tables Vol C Tables 4.2.6.8 and 6.1.1.4'
O O 0.0492 0.0322 'International Tables Vol C Tables 4.2.6.8 and 6.1.1.4'

loop_
_geom_angle_atom_site_label_1
_geom_angle_atom_site_label_2
_geom_angle_atom_site_label_3
_geom_angle
_geom_angle_site_symmetry_1
_geom_angle_site_symmetry_3
O1 Cu1 Cu2 82.2(2) 12_655 .
O1 Cu1 Cu2 82.2(2) . .
O1 Cu1 O1 90.7(5) . 12_655
O1 Cu1 O3 168.2(3) . .
O1 Cu1 O3 89.4(3) 12_655 .
O1 Cu1 O3 168.2(3) 12_655 12_655
O1 Cu1 O3 89.4(3) . 12_655
O1 Cu1 O5 97.1(3) . .
O1 Cu1 O5 97.1(3) 12_655 .
O3 Cu1 Cu2 86.1(2) . .
O3 Cu1 Cu2 86.1(2) 12_655 .
O3 Cu1 O3 88.2(4) 12_655 .
O3 Cu1 O5 94.6(3) 12_655 .
O3 Cu1 O5 94.6(3) . .
O5 Cu1 Cu2 179.0(3) . .
O2 Cu2 Cu1 85.3(2) . .
O2 Cu2 Cu1 85.3(2) 12_655 .
O2 Cu2 O2 87.5(4) 12_655 .
O2 Cu2 O6 96.3(3) 12_655 .
O2 Cu2 O6 96.3(3) . .
O4 Cu2 Cu1 83.5(2) 12_655 .
O4 Cu2 Cu1 83.5(2) . .
O4 Cu2 O2 90.5(3) . 12_655
O4 Cu2 O2 90.5(3) 12_655 .
O4 Cu2 O2 168.8(3) . .
O4 Cu2 O2 168.8(3) 12_655 12_655
O4 Cu2 O4 89.4(4) . 12_655
O4 Cu2 O6 94.9(3) . .
O4 Cu2 O6 94.9(3) 12_655 .
O6 Cu2 Cu1 177.8(3) . .
O7 Cu3 Cu4 83.24(18) . .
O7 Cu3 Cu4 83.25(18) 11_565 .
O7 Cu3 O7 90.2(4) 11_565 .
O7 Cu3 O11 97.0(2) 11_565 .
O7 Cu3 O11 97.0(2) . .
O9 Cu3 Cu4 84.59(19) 11_565 .
O9 Cu3 Cu4 84.59(19) . .
O9 Cu3 O7 167.8(3) . 11_565
O9 Cu3 O7 167.8(3) 11_565 .
O9 Cu3 O7 88.4(3) . .
O9 Cu3 O7 88.4(3) 11_565 11_565
O9 Cu3 O9 90.5(4) . 11_565
O9 Cu3 O11 95.2(3) . .
O9 Cu3 O11 95.2(3) 11_565 .
O11 Cu3 Cu4 179.7(3) . .
O8 Cu4 Cu3 85.6(2) 11_565 .
O8 Cu4 Cu3 85.6(2) . .
O8 Cu4 O8 89.5(5) 11_565 .
O8 Cu4 O10 88.6(3) 11_565 11_565
O8 Cu4 O10 169.0(3) 11_565 .
O8 Cu4 O10 169.0(3) . 11_565
O8 Cu4 O10 88.6(3) . .
O8 Cu4 O12 94.6(3) 11_565 .
O8 Cu4 O12 94.6(3) . .
O10 Cu4 Cu3 83.46(18) 11_565 .
O10 Cu4 Cu3 83.46(18) . .
O10 Cu4 O10 91.2(4) . 11_565
O10 Cu4 O12 96.3(2) 11_565 .
O10 Cu4 O12 96.3(2) . .
O12 Cu4 Cu3 179.7(2) . .
O13 Cu5 Cu6 83.8(2) 10_556 .
O13 Cu5 Cu6 83.8(2) . .
O13 Cu5 O13 83.9(5) . 10_556
O13 Cu5 O15 168.3(3) . 10_556
O13 Cu5 O15 168.3(3) 10_556 .
O13 Cu5 O15 92.1(3) 10_556 10_556
O13 Cu5 O15 92.1(3) . .
O13 Cu5 O17 95.9(4) . .
O13 Cu5 O17 95.9(4) 10_556 .
O15 Cu5 Cu6 84.9(2) 10_556 .
O15 Cu5 Cu6 84.9(2) . .
O15 Cu5 O15 89.7(4) . 10_556
O15 Cu5 O17 95.5(3) 10_556 .
O15 Cu5 O17 95.5(3) . .
O17 Cu5 Cu6 179.5(4) . .
O14 Cu6 Cu5 85.3(2) 10_556 .
O14 Cu6 Cu5 85.3(2) . .
O14 Cu6 O14 87.7(4) . 10_556
O14 Cu6 O18 93.0(3) 10_556 .
O14 Cu6 O18 93.0(3) . .
O16 Cu6 Cu5 84.6(2) . .
O16 Cu6 Cu5 84.6(2) 10_556 .
O16 Cu6 O14 169.8(3) . 10_556
O16 Cu6 O14 90.2(3) . .
O16 Cu6 O14 90.2(3) 10_556 10_556
O16 Cu6 O14 169.8(3) 10_556 .
O16 Cu6 O16 90.1(4) 10_556 .
O16 Cu6 O18 97.1(3) 10_556 .
O16 Cu6 O18 97.1(3) . .
O18 Cu6 Cu5 177.7(3) . .
C12 Co1 C13 50.8(4) . .
C12 Co1 C14 99.6(5) . .
C12 Co1 C15 134.5(5) . .
C12 Co1 B7 48.8(4) . .
C12 Co1 B8 82.6(5) . .
C12 Co1 B9 85.8(5) . .
C12 Co1 B10 93.7(5) . .
C12 Co1 B11 128.2(6) . .
C12 Co1 B12 175.9(6) . .
C13 Co1 C15 97.0(5) . .
C13 Co1 B7 84.9(5) . .
C13 Co1 B8 80.2(5) . .
C13 Co1 B9 47.2(4) . .
C13 Co1 B10 132.0(6) . .
C13 Co1 B11 178.8(6) . .
C13 Co1 B12 132.6(6) . .
C14 Co1 C13 100.3(5) . .
C14 Co1 C15 49.6(4) . .
C14 Co1 B7 132.9(6) . .
C14 Co1 B8 177.5(6) . .
C14 Co1 B9 130.6(5) . .
C14 Co1 B10 48.8(4) . .
C14 Co1 B11 80.4(5) . .
C14 Co1 B12 82.3(5) . .
C15 Co1 B7 176.6(6) . .
C15 Co1 B8 128.0(5) . .
C15 Co1 B9 92.7(5) . .
C15 Co1 B10 87.2(5) . .
C15 Co1 B11 84.2(5) . .
C15 Co1 B12 49.4(4) . .
B7 Co1 B9 86.5(5) . .
B7 Co1 B10 93.6(5) . .
B8 Co1 B7 49.5(4) . .
B8 Co1 B9 48.2(4) . .
B8 Co1 B10 132.4(6) . .
B10 Co1 B9 179.2(6) . .
B11 Co1 B7 93.9(5) . .
B11 Co1 B8 99.1(5) . .
B11 Co1 B9 133.0(6) . .
B11 Co1 B10 47.8(4) . .
B12 Co1 B7 127.4(6) . .
B12 Co1 B8 95.5(5) . .
B12 Co1 B9 95.8(5) . .
B12 Co1 B10 84.8(5) . .
B12 Co1 B11 48.4(4) . .
C34 Co2 C34A 96.7(6) . .
C34 Co2 C35 51.1(5) . .
C34 Co2 C35A 132.0(8) . .
C34 Co2 B25 50.9(5) . .
C34 Co2 B25A 93.9(6) . .
C34 Co2 B26 88.9(8) . .
C34 Co2 B26A 130.5(8) . .
C34 Co2 B27 85.8(7) . .
C34 Co2 B27A 178.9(8) . .
C34A Co2 B25 133.5(8) . .
C34A Co2 B25A 47.9(5) . .
C34A Co2 B26 174.3(8) . .
C34A Co2 B26A 82.0(7) . .
C34A Co2 B27 133.3(8) . .
C34A Co2 B27A 84.4(7) . .
C35 Co2 C34A 99.8(7) . .
C35 Co2 C35A 97.0(7) . .
C35 Co2 B25 84.6(7) . .
C35 Co2 B25A 132.8(7) . .
C35 Co2 B26 84.5(7) . .
C35 Co2 B26A 177.6(7) . .
C35 Co2 B27 47.6(5) . .
C35 Co2 B27A 128.8(7) . .
C35A Co2 C34A 48.8(5) . .
C35A Co2 B25 177.0(8) . .
C35A Co2 B25A 84.6(7) . .
C35A Co2 B26 127.2(8) . .
C35A Co2 B26A 83.0(7) . .
C35A Co2 B27 96.5(6) . .
C35A Co2 B27A 48.9(5) . .
B25 Co2 B25A 96.2(7) . .
B25 Co2 B26 50.3(5) . .
B25 Co2 B26A 95.3(7) . .
B25 Co2 B27 82.7(8) . .
B25 Co2 B27A 128.2(8) . .
B26 Co2 B25A 131.0(8) . .
B26 Co2 B27 47.9(4) . .
B26A Co2 B25A 49.6(5) . .
B26A Co2 B26 93.6(7) . .
B26A Co2 B27 130.0(7) . .
B26A Co2 B27A 49.5(5) . .
B27 Co2 B25A 178.8(8) . .
B27A Co2 B25A 86.8(6) . .
B27A Co2 B26 90.0(7) . .
B27A Co2 B27 93.5(6) . .
C1 O1 Cu1 121.9(9) . .
C1 O2 Cu2 118.2(8) . .
C2 O3 Cu1 117.9(7) . .
C2 O4 Cu2 124.7(8) . .
C9 O7 Cu3 117.0(7) . .
C9 O8 Cu4 126.3(8) . .
C24 O9 Cu3 123.6(7) . .
C24 O10 Cu4 124.9(8) . .
C31 O13 Cu5 132.0(8) . .
C31 O14 Cu6 121.1(8) . .
C36 O15 Cu5 120.7(8) . .
C36 O16 Cu6 126.7(8) . .
O1 C1 O2 131.0(13) . .
O1 C1 C22 113.9(13) . 8
O2 C1 C22 114.9(12) . 8
O3 C2 C3 117.3(12) . .
O4 C2 O3 127.4(12) . .
O4 C2 C3 115.2(12) . .
C4 C3 C2 115.5(12) . .
C8 C3 C2 120.5(11) . .
C8 C3 C4 123.9(12) . .
C3 C4 H4 123.3 . .
C3 C4 C5 113.5(11) . .
C5 C4 H4 123.3 . .
C6 C5 C4 122.4(11) . .
C6 C5 C10 120.4(12) . .
C10 C5 C4 117.2(12) . .
C5 C6 H6 121.7 . .
C7 C6 C5 116.7(12) . .
C7 C6 H6 121.7 . .
C6 C7 C8 124.7(12) . .
C6 C7 C9 123.1(12) . .
C8 C7 C9 111.5(10) . .
C3 C8 C7 118.0(11) . .
C3 C8 H8 121.0 . .
C7 C8 H8 121.0 . .
O7 C9 C7 102.9(10) . .
O8 C9 O7 127.5(12) . .
O8 C9 C7 129.6(11) . .
C11 C10 C5 172.5(14) . .
C10 C11 B1 171.3(16) . .
Co1 C12 H12 106.7 . .
C13 C12 Co1 65.3(5) . .
C13 C12 H12 124.1 . .
C13 C12 B2 107.1(8) . .
C13 C12 B3 59.7(6) . .
B2 C12 Co1 124.8(8) . .
B2 C12 H12 118.9 . .
B2 C12 B3 60.0(5) . .
B3 C12 Co1 121.5(8) . .
B3 C12 H12 119.2 . .
B7 C12 Co1 70.3(5) . .
B7 C12 H12 119.0 . .
B7 C12 C13 109.8(10) . .
B7 C12 B2 61.5(6) . .
B7 C12 B3 111.1(8) . .
Co1 C13 H13 106.6 . .
C12 C13 Co1 63.9(5) . .
C12 C13 H13 122.1 . .
C12 C13 B3 61.8(6) . .
B3 C13 Co1 122.2(8) . .
B3 C13 H13 117.8 . .
B4 C13 Co1 127.7(8) . .
B4 C13 C12 111.7(8) . .
B4 C13 H13 115.8 . .
B4 C13 B3 61.3(5) . .
B9 C13 Co1 71.1(5) . .
B9 C13 C12 112.9(10) . .
B9 C13 H13 116.7 . .
B9 C13 B3 114.2(9) . .
B9 C13 B4 63.5(6) . .
Co1 C14 H14 105.6 . .
C15 C14 Co1 67.3(5) . .
C15 C14 H14 119.5 . .
C15 C14 B10 116.3(10) . .
C15 C14 B16 113.4(8) . .
C15 C14 B17 61.0(6) . .
B10 C14 Co1 70.2(5) . .
B10 C14 H14 116.2 . .
B10 C14 B16 62.7(6) . .
B16 C14 Co1 126.9(8) . .
B16 C14 H14 116.0 . .
B17 C14 Co1 124.0(8) . .
B17 C14 H14 117.1 . .
B17 C14 B10 115.4(9) . .
B17 C14 B16 62.8(5) . .
Co1 C15 H15 110.6 . .
C14 C15 Co1 63.1(5) . .
C14 C15 H15 126.6 . .
C14 C15 B12 102.5(9) . .
C14 C15 B13 105.4(8) . .
C14 C15 B17 59.6(6) . .
B12 C15 Co1 65.4(5) . .
B12 C15 H15 123.6 . .
B12 C15 B13 61.3(5) . .
B12 C15 B17 108.2(8) . .
B13 C15 Co1 120.8(7) . .
B13 C15 H15 119.0 . .
B17 C15 Co1 118.9(7) . .
B17 C15 H15 119.2 . .
B17 C15 B13 60.2(5) . .
C17 C16 B18 172.1(14) . .
C16 C17 C18 166.8(15) . .
C19 C18 C17 117.5(11) . .
C23 C18 C17 121.0(11) . .
C23 C18 C19 121.2(12) . .
C18 C19 H19 121.9 . .
C20 C19 C18 116.2(11) . .
C20 C19 H19 121.9 . .
C19 C20 C36 124.6(12) . 13
C21 C20 C19 122.4(11) . .
C21 C20 C36 113.0(11) . 13
C20 C21 H21 120.4 . .
C20 C21 C22 119.2(10) . .
C22 C21 H21 120.4 . .
C21 C22 C1 118.5(11) . 8_455
C23 C22 C1 123.4(12) . 8_455
C23 C22 C21 117.9(11) . .
C18 C23 H23 118.5 . .
C22 C23 C18 122.9(12) . .
C22 C23 H23 118.5 . .
O9 C24 C25 118.3(11) . .
O10 C24 O9 123.4(12) . .
O10 C24 C25 118.1(11) . .
C26 C25 C24 119.3(11) . .
C30 C25 C24 121.0(9) . .
C30 C25 C26 119.7(11) . .
C25 C26 H26 120.0 . .
C27 C26 C25 120.0(12) . .
C27 C26 H26 120.0 . .
C26 C27 C28 119.7(11) . .
C26 C27 C32 115.7(13) . .
C28 C27 C32 124.5(13) . .
C27 C28 H28 121.6 . .
C29 C28 C27 116.7(13) . .
C29 C28 H28 121.6 . .
C28 C29 C31 111.5(13) . .
C30 C29 C28 128.2(14) . .
C30 C29 C31 120.2(12) . .
C25 C30 H30 122.3 . .
C29 C30 C25 115.4(11) . .
C29 C30 H30 122.3 . .
O13 C31 O14 117.6(12) . .
O13 C31 C29 129.4(12) . .
O14 C31 C29 112.9(12) . .
C33 C32 C27 172.8(15) . .
C32 C33 B19A 176(2) . .
O15 C36 C20 111.7(12) . 13
O16 C36 O15 122.3(12) . .
O16 C36 C20 125.8(13) . 13
Co2 C34 H34 109.0 . .
C35 C34 Co2 64.5(6) . .
C35 C34 H34 125.0 . .
C35 C34 B25 103.8(12) . .
B20 C34 Co2 120.9(10) . .
B20 C34 H34 118.2 . .
B20 C34 C35 60.1(7) . .
B20 C34 B24 62.4(7) . .
B20 C34 B25 108.8(12) . .
B24 C34 Co2 122.9(10) . .
B24 C34 H34 117.1 . .
B24 C34 C35 108.8(11) . .
B24 C34 B25 60.8(7) . .
B25 C34 Co2 66.3(6) . .
B25 C34 H34 123.9 . .
Co2 C34A H34A 107.7 . .
C35A C34A Co2 65.0(6) . .
C35A C34A H34A 122.6 . .
C35A C34A B20A 60.2(7) . .
C35A C34A B24A 110.6(11) . .
C35A C34A B25A 112.3(13) . .
B20A C34A Co2 121.5(10) . .
B20A C34A H34A 117.5 . .
B24A C34A Co2 125.5(11) . .
B24A C34A H34A 116.4 . .
B24A C34A B20A 62.4(7) . .
B24A C34A B25A 63.1(7) . .
B25A C34A Co2 69.3(7) . .
B25A C34A H34A 117.2 . .
B25A C34A B20A 114.6(11) . .
Co2 C35 H35 107.6 . .
C34 C35 Co2 64.5(6) . .
C34 C35 H35 123.3 . .
B20 C35 Co2 120.1(10) . .
B20 C35 C34 59.2(7) . .
B20 C35 H35 118.8 . .
B20 C35 B21 62.4(6) . .
B21 C35 Co2 126.6(10) . .
B21 C35 C34 110.5(10) . .
B21 C35 H35 115.8 . .
B27 C35 Co2 70.1(7) . .
B27 C35 C34 111.7(13) . .
B27 C35 H35 117.2 . .
B27 C35 B20 113.7(11) . .
B27 C35 B21 63.3(7) . .
Co2 C35A H35A 106.8 . .
C34A C35A Co2 66.1(6) . .
C34A C35A H35A 122.0 . .
C34A C35A B20A 61.8(7) . .
C34A C35A B21A 110.0(11) . .
C34A C35A B27A 110.6(13) . .
B20A C35A Co2 124.1(10) . .
B20A C35A H35A 116.9 . .
B20A C35A B21A 61.1(7) . .
B21A C35A Co2 124.6(10) . .
B21A C35A H35A 117.8 . .
B27A C35A Co2 68.3(7) . .
B27A C35A H35A 119.6 . .
B27A C35A B20A 112.7(11) . .
B27A C35A B21A 62.0(7) . .
C11 B1 B2 121.3(11) . .
C11 B1 B3 122.7(10) . .
C11 B1 B4 123.1(11) . .
C11 B1 B5 121.6(10) . .
C11 B1 B6 121.9(10) . .
B3 B1 B2 59.5(5) . .
B3 B1 B4 59.7(5) . .
B3 B1 B5 108.0(8) . .
B3 B1 B6 106.7(8) . .
B4 B1 B2 107.4(8) . .
B4 B1 B5 60.4(5) . .
B4 B1 B6 106.7(8) . .
B5 B1 B2 107.9(8) . .
B6 B1 B2 59.9(6) . .
B6 B1 B5 59.1(5) . .
C12 B2 B1 107.3(9) . .
C12 B2 H2 123.4 . .
C12 B2 B3 60.7(6) . .
C12 B2 B6 105.1(8) . .
C12 B2 B7 58.3(5) . .
B1 B2 H2 121.1 . .
B3 B2 B1 59.5(6) . .
B3 B2 H2 121.5 . .
B3 B2 B6 106.8(9) . .
B3 B2 B7 109.0(8) . .
B6 B2 B1 59.9(6) . .
B6 B2 H2 123.0 . .
B7 B2 B1 110.1(8) . .
B7 B2 H2 120.5 . .
B7 B2 B6 60.9(6) . .
C12 B3 H3 122.7 . .
C13 B3 C12 58.6(6) . .
C13 B3 B1 105.4(8) . .
C13 B3 B2 105.6(8) . .
C13 B3 H3 124.3 . .
C13 B3 B4 58.5(5) . .
B1 B3 C12 107.3(8) . .
B1 B3 H3 121.9 . .
B2 B3 C12 59.3(6) . .
B2 B3 B1 61.0(6) . .
B2 B3 H3 121.5 . .
B4 B3 C12 106.9(8) . .
B4 B3 B1 60.3(6) . .
B4 B3 B2 109.0(9) . .
B4 B3 H3 121.5 . .
C13 B4 B1 106.4(8) . .
C13 B4 B3 60.1(6) . .
C13 B4 H4A 124.3 . .
C13 B4 B5 105.1(8) . .
C13 B4 B9 57.4(5) . .
B1 B4 H4A 121.3 . .
B1 B4 B5 60.3(6) . .
B1 B4 B9 109.5(8) . .
B3 B4 B1 60.0(6) . .
B3 B4 H4A 121.2 . .
B3 B4 B5 108.2(9) . .
B3 B4 B9 108.2(8) . .
B5 B4 H4A 122.0 . .
B9 B4 H4A 121.2 . .
B9 B4 B5 61.2(6) . .
B1 B5 B4 59.3(5) . .
B1 B5 H5 122.1 . .
B1 B5 B8 105.5(8) . .
B1 B5 B9 107.1(8) . .
B4 B5 H5 123.5 . .
B4 B5 B8 103.6(8) . .
B4 B5 B9 59.2(5) . .
B6 B5 B1 60.3(6) . .
B6 B5 B4 106.7(9) . .
B6 B5 H5 121.7 . .
B6 B5 B8 59.2(6) . .
B6 B5 B9 106.9(8) . .
B8 B5 H5 124.6 . .
B8 B5 B9 57.9(5) . .
B9 B5 H5 122.5 . .
B1 B6 H6A 121.6 . .
B1 B6 B7 109.0(8) . .
B2 B6 B1 60.2(6) . .
B2 B6 H6A 122.7 . .
B2 B6 B7 59.2(5) . .
B5 B6 B1 60.6(6) . .
B5 B6 B2 109.3(9) . .
B5 B6 H6A 119.3 . .
B5 B6 B7 111.5(8) . .
B7 B6 H6A 120.4 . .
B8 B6 B1 107.3(9) . .
B8 B6 B2 105.6(8) . .
B8 B6 B5 61.2(6) . .
B8 B6 H6A 122.9 . .
B8 B6 B7 60.1(5) . .
Co1 B7 H7 113.9 . .
C12 B7 Co1 60.9(5) . .
C12 B7 B2 60.2(6) . .
C12 B7 B6 105.7(9) . .
C12 B7 H7 125.8 . .
C12 B7 B8 101.6(10) . .
B2 B7 Co1 115.4(7) . .
B2 B7 B6 59.9(5) . .
B2 B7 H7 120.5 . .
B2 B7 B8 105.0(9) . .
B6 B7 Co1 116.5(8) . .
B6 B7 H7 120.4 . .
B8 B7 Co1 64.2(5) . .
B8 B7 B6 58.6(6) . .
B8 B7 H7 125.4 . .
Co1 B8 H8A 109.1 . .
B5 B8 Co1 122.2(8) . .
B5 B8 H8A 118.4 . .
B6 B8 Co1 120.5(8) . .
B6 B8 B5 59.6(5) . .
B6 B8 B7 61.3(6) . .
B6 B8 H8A 119.7 . .
B7 B8 Co1 66.3(5) . .
B7 B8 B5 111.2(9) . .
B7 B8 H8A 119.5 . .
B9 B8 Co1 67.5(5) . .
B9 B8 B5 61.9(6) . .
B9 B8 B6 110.6(9) . .
B9 B8 B7 113.7(10) . .
B9 B8 H8A 118.9 . .
Co1 B9 H9 113.1 . .
C13 B9 Co1 61.7(5) . .
C13 B9 B4 59.1(5) . .
C13 B9 B5 105.2(8) . .
C13 B9 B8 101.9(10) . .
C13 B9 H9 126.4 . .
B4 B9 Co1 115.6(7) . .
B4 B9 B5 59.6(5) . .
B4 B9 H9 120.9 . .
B5 B9 Co1 118.0(7) . .
B5 B9 H9 119.7 . .
B8 B9 Co1 64.3(5) . .
B8 B9 B4 105.7(8) . .
B8 B9 B5 60.3(6) . .
B8 B9 H9 124.5 . .
Co1 B10 H10 112.9 . .
C14 B10 Co1 61.0(5) . .
C14 B10 H10 127.6 . .
C14 B10 B11 100.4(9) . .
C14 B10 B15 103.6(8) . .
C14 B10 B16 59.2(5) . .
B11 B10 Co1 64.5(5) . .
B11 B10 H10 124.7 . .
B11 B10 B15 60.8(6) . .
B11 B10 B16 105.3(8) . .
B15 B10 Co1 118.4(8) . .
B15 B10 H10 120.2 . .
B15 B10 B16 58.4(5) . .
B16 B10 Co1 115.5(7) . .
B16 B10 H10 121.2 . .
Co1 B11 H11 109.6 . .
B10 B11 Co1 67.7(5) . .
B10 B11 H11 119.4 . .
B10 B11 B14 111.0(8) . .
B10 B11 B15 61.1(6) . .
B12 B11 Co1 65.0(5) . .
B12 B11 B10 112.1(10) . .
B12 B11 H11 120.7 . .
B12 B11 B14 61.7(6) . .
B12 B11 B15 110.3(9) . .
B14 B11 Co1 120.7(8) . .
B14 B11 H11 118.7 . .
B14 B11 B15 60.2(5) . .
B15 B11 Co1 121.4(8) . .
B15 B11 H11 118.9 . .
Co1 B12 H12A 109.8 . .
C15 B12 Co1 65.2(5) . .
C15 B12 H12A 122.4 . .
C15 B12 B13 60.1(5) . .
C15 B12 B14 109.0(8) . .
B11 B12 Co1 66.6(5) . .
B11 B12 C15 108.6(10) . .
B11 B12 H12A 121.6 . .
B11 B12 B13 108.7(9) . .
B11 B12 B14 60.7(6) . .
B13 B12 Co1 119.6(8) . .
B13 B12 H12A 119.7 . .
B13 B12 B14 60.3(5) . .
B14 B12 Co1 121.2(8) . .
B14 B12 H12A 118.7 . .
C15 B13 B12 58.6(5) . .
C15 B13 H13A 122.0 . .
C15 B13 B14 107.4(8) . .
C15 B13 B18 109.0(8) . .
B12 B13 H13A 123.1 . .
B12 B13 B14 60.0(5) . .
B12 B13 B18 107.9(8) . .
B14 B13 H13A 121.9 . .
B17 B13 C15 59.2(5) . .
B17 B13 B12 105.3(8) . .
B17 B13 H13A 122.7 . .
B17 B13 B14 107.3(9) . .
B17 B13 B18 61.0(6) . .
B18 B13 H13A 120.6 . .
B18 B13 B14 60.0(6) . .
B11 B14 B12 57.5(5) . .
B11 B14 B13 105.7(8) . .
B11 B14 H14A 123.3 . .
B11 B14 B15 60.1(6) . .
B11 B14 B18 108.0(8) . .
B12 B14 B13 59.7(5) . .
B12 B14 H14A 123.0 . .
B12 B14 B18 107.6(8) . .
B13 B14 H14A 122.2 . .
B15 B14 B12 106.9(8) . .
B15 B14 B13 108.7(9) . .
B15 B14 H14A 121.0 . .
B15 B14 B18 61.5(6) . .
B18 B14 B13 59.9(6) . .
B18 B14 H14A 121.0 . .
B10 B15 H15A 120.8 . .
B10 B15 B18 109.7(8) . .
B11 B15 B10 58.1(5) . .
B11 B15 B14 59.8(6) . .
B11 B15 H15A 124.0 . .
B11 B15 B18 106.4(8) . .
B14 B15 B10 108.2(8) . .
B14 B15 H15A 121.8 . .
B14 B15 B18 59.7(6) . .
B16 B15 B10 61.5(6) . .
B16 B15 B11 105.6(8) . .
B16 B15 B14 107.4(9) . .
B16 B15 H15A 122.1 . .
B16 B15 B18 59.9(6) . .
B18 B15 H15A 121.5 . .
C14 B16 B10 58.1(5) . .
C14 B16 B15 104.1(8) . .
C14 B16 H16 125.8 . .
C14 B16 B17 57.8(5) . .
C14 B16 B18 105.1(8) . .
B10 B16 H16 121.2 . .
B15 B16 B10 60.1(5) . .
B15 B16 H16 121.7 . .
B15 B16 B17 108.6(9) . .
B15 B16 B18 62.1(6) . .
B17 B16 B10 107.4(8) . .
B17 B16 H16 122.0 . .
B18 B16 B10 110.3(8) . .
B18 B16 H16 120.6 . .
B18 B16 B17 60.2(6) . .
C14 B17 C15 59.4(6) . .
C14 B17 B13 105.5(8) . .
C14 B17 B16 59.4(5) . .
C14 B17 H17 124.0 . .
C14 B17 B18 105.7(8) . .
C15 B17 B13 60.6(5) . .
C15 B17 B16 109.3(8) . .
C15 B17 H17 120.2 . .
C15 B17 B18 109.8(8) . .
B13 B17 B16 107.9(9) . .
B13 B17 H17 122.2 . .
B13 B17 B18 60.5(6) . .
B16 B17 H17 121.4 . .
B18 B17 B16 59.5(5) . .
B18 B17 H17 121.7 . .
C16 B18 B13 116.0(10) . .
C16 B18 B14 119.8(10) . .
C16 B18 B15 127.3(10) . .
C16 B18 B16 128.7(11) . .
C16 B18 B17 122.4(9) . .
B13 B18 B14 60.0(5) . .
B13 B18 B15 106.7(8) . .
B13 B18 B17 58.5(5) . .
B14 B18 B15 58.8(5) . .
B14 B18 B17 105.4(8) . .
B16 B18 B13 106.9(8) . .
B16 B18 B14 105.1(8) . .
B16 B18 B15 57.9(5) . .
B16 B18 B17 60.3(5) . .
B17 B18 B15 105.5(8) . .
C33 B19 B20 126.1(15) 12 .
C33 B19 B21 122.7(15) 12 .
C33 B19 B22 119.8(14) 12 .
C33 B19 B23 113.4(15) 12 .
C33 B19 B24 121.2(15) 12 .
B20 B19 B24 60.0(6) . .
B21 B19 B20 60.9(6) . .
B21 B19 B23 113.4(10) . .
B21 B19 B24 109.8(10) . .
B22 B19 B20 107.9(10) . .
B22 B19 B21 61.3(6) . .
B22 B19 B23 61.2(6) . .
B22 B19 B24 106.8(11) . .
B23 B19 B20 110.6(10) . .
B23 B19 B24 60.4(6) . .
C33 B19A B20A 116.9(17) . .
C33 B19A B21A 120.9(15) . .
C33 B19A B22A 125.7(16) . .
C33 B19A B23A 124.3(16) . .
C33 B19A B24A 118.5(15) . .
B20A B19A B23A 108.2(10) . .
B20A B19A B24A 60.5(6) . .
B21A B19A B20A 59.9(6) . .
B21A B19A B22A 60.4(7) . .
B21A B19A B23A 109.0(10) . .
B21A B19A B24A 108.7(10) . .
B22A B19A B20A 108.5(10) . .
B22A B19A B23A 60.8(6) . .
B22A B19A B24A 108.8(10) . .
B23A B19A B24A 59.7(6) . .
C34 B20 C35 60.7(7) . .
C34 B20 B19 106.7(10) . .
C34 B20 H20 121.5 . .
C34 B20 B21 108.9(10) . .
C34 B20 B24 59.1(6) . .
C35 B20 B19 104.5(10) . .
C35 B20 H20 123.4 . .
C35 B20 B21 58.9(6) . .
C35 B20 B24 106.7(10) . .
B19 B20 H20 123.5 . .
B19 B20 B21 59.2(6) . .
B19 B20 B24 60.3(6) . .
B21 B20 H20 121.3 . .
B24 B20 H20 121.7 . .
B24 B20 B21 108.6(10) . .
C34A B20A B19A 103.9(10) . .
C34A B20A H20A 124.7 . .
C34A B20A B21A 106.0(10) . .
C34A B20A B24A 57.2(6) . .
C35A B20A C34A 58.0(7) . .
C35A B20A B19A 105.2(10) . .
C35A B20A H20A 123.8 . .
C35A B20A B21A 59.7(7) . .
C35A B20A B24A 104.7(10) . .
B19A B20A H20A 123.2 . .
B19A B20A B24A 60.3(7) . .
B21A B20A B19A 59.9(7) . .
B21A B20A H20A 121.2 . .
B21A B20A B24A 108.5(10) . .
B24A B20A H20A 122.5 . .
C35 B21 B19 105.0(10) . .
C35 B21 B20 58.7(6) . .
C35 B21 H21A 125.4 . .
C35 B21 B22 102.4(10) . .
C35 B21 B27 56.9(6) . .
B19 B21 B20 60.0(6) . .
B19 B21 H21A 122.1 . .
B19 B21 B22 59.3(6) . .
B19 B21 B27 106.9(10) . .
B20 B21 H21A 122.6 . .
B20 B21 B22 105.6(10) . .
B22 B21 H21A 124.1 . .
B27 B21 B20 105.6(9) . .
B27 B21 H21A 123.0 . .
B27 B21 B22 59.0(6) . .
C35A B21A B19A 105.0(10) . .
C35A B21A B20A 59.1(6) . .
C35A B21A H21B 124.6 . .
C35A B21A B22A 104.6(10) . .
C35A B21A B27A 58.7(6) . .
B19A B21A B20A 60.2(7) . .
B19A B21A H21B 122.4 . .
B19A B21A B22A 59.9(7) . .
B19A B21A B27A 107.6(10) . .
B20A B21A H21B 121.0 . .
B20A B21A B22A 108.3(10) . .
B20A B21A B27A 108.3(10) . .
B22A B21A H21B 122.5 . .
B22A B21A B27A 59.7(6) . .
B27A B21A H21B 121.7 . .
B19 B22 B21 59.4(6) . .
B19 B22 H22 121.4 . .
B19 B22 B23 59.8(6) . .
B19 B22 B26 114.4(15) . .
B19 B22 B27 108.1(10) . .
B21 B22 H22 121.9 . .
B21 B22 B23 110.6(10) . .
B23 B22 H22 116.3 . .
B26 B22 B21 110.3(10) . .
B26 B22 H22 116.8 . .
B26 B22 B23 69.5(15) . .
B27 B22 B21 60.4(6) . .
B27 B22 H22 121.8 . .
B27 B22 B23 113.9(14) . .
B27 B22 B26 58.4(6) . .
B19A B22A B21A 59.7(7) . .
B19A B22A H22A 122.1 . .
B19A B22A B23A 59.9(7) . .
B19A B22A B26A 106.6(10) . .
B19A B22A B27A 108.1(10) . .
B21A B22A H22A 121.9 . .
B21A B22A B23A 107.6(10) . .
B21A B22A B26A 107.1(10) . .
B23A B22A H22A 122.0 . .
B26A B22A H22A 122.8 . .
B26A B22A B23A 59.1(6) . .
B27A B22A B21A 60.4(6) . .
B27A B22A H22A 121.4 . .
B27A B22A B23A 107.8(10) . .
B27A B22A B26A 59.8(6) . .
B19 B23 B22 59.0(6) . .
B19 B23 H23A 123.2 . .
B19 B23 B24 60.1(6) . .
B19 B23 B25 103.6(11) . .
B19 B23 B26 102.5(10) . .
B22 B23 H23A 126.1 . .
B22 B23 B26 55.0(9) . .
B24 B23 B22 104.9(11) . .
B24 B23 H23A 122.1 . .
B24 B23 B26 103.7(9) . .
B25 B23 B22 98.7(16) . .
B25 B23 H23A 126.4 . .
B25 B23 B24 59.2(6) . .
B25 B23 B26 55.4(8) . .
B26 B23 H23A 126.3 . .
B19A B23A B22A 59.2(6) . .
B19A B23A H23B 122.0 . .
B22A B23A H23B 121.2 . .
B24A B23A B19A 60.4(7) . .
B24A B23A B22A 108.1(10) . .
B24A B23A H23B 121.9 . .
B24A B23A B25A 60.3(6) . .
B25A B23A B19A 109.3(10) . .
B25A B23A B22A 110.0(10) . .
B25A B23A H23B 120.2 . .
B26A B23A B19A 107.0(10) . .
B26A B23A B22A 60.3(6) . .
B26A B23A H23B 122.3 . .
B26A B23A B24A 107.4(10) . .
B26A B23A B25A 60.6(6) . .
C34 B24 B19 105.8(10) . .
C34 B24 B20 58.5(6) . .
C34 B24 B23 110.8(11) . .
C34 B24 H24 121.3 . .
C34 B24 B25 60.7(6) . .
B19 B24 B23 59.5(6) . .
B19 B24 H24 124.3 . .
B20 B24 B19 59.7(6) . .
B20 B24 B23 109.5(10) . .
B20 B24 H24 122.2 . .
B23 B24 H24 119.6 . .
B25 B24 B19 103.7(11) . .
B25 B24 B20 105.7(10) . .
B25 B24 B23 60.1(6) . .
B25 B24 H24 123.7 . .
C34A B24A B19A 105.5(10) . .
C34A B24A B20A 60.4(7) . .
C34A B24A B23A 104.5(10) . .
C34A B24A H24A 124.1 . .
C34A B24A B25A 58.8(6) . .
B19A B24A B20A 59.2(6) . .
B19A B24A H24A 122.3 . .
B20A B24A H24A 121.0 . .
B23A B24A B19A 59.9(6) . .
B23A B24A B20A 107.4(10) . .
B23A B24A H24A 123.0 . .
B23A B24A B25A 60.0(6) . .
B25A B24A B19A 108.6(10) . .
B25A B24A B20A 109.5(10) . .
B25A B24A H24A 120.8 . .
Co2 B25 H25 110.3 . .
C34 B25 Co2 62.7(6) . .
C34 B25 B23 109.6(11) . .
C34 B25 B24 58.6(6) . .
C34 B25 H25 125.5 . .
C34 B25 B26 109.9(13) . .
B23 B25 Co2 127.9(15) . .
B23 B25 H25 113.2 . .
B23 B25 B26 69.8(15) . .
B24 B25 Co2 117.5(9) . .
B24 B25 B23 60.7(6) . .
B24 B25 H25 119.6 . .
B24 B25 B26 116.2(15) . .
B26 B25 Co2 66.5(6) . .
B26 B25 H25 115.4 . .
Co2 B25A H25A 113.5 . .
C34A B25A Co2 62.9(6) . .
C34A B25A B23A 103.9(10) . .
C34A B25A B24A 58.1(6) . .
C34A B25A H25A 126.3 . .
C34A B25A B26A 102.5(12) . .
B23A B25A Co2 116.1(9) . .
B23A B25A B24A 59.8(6) . .
B23A B25A H25A 121.0 . .
B23A B25A B26A 59.4(6) . .
B24A B25A Co2 115.5(9) . .
B24A B25A H25A 120.8 . .
B24A B25A B26A 106.1(10) . .
B26A B25A Co2 63.6(6) . .
B26A B25A H25A 124.4 . .
Co2 B26 H26A 113.1 . .
B22 B26 Co2 115.8(10) . .
B22 B26 B23 55.5(9) . .
B22 B26 B25 98.6(16) . .
B22 B26 H26A 123.8 . .
B23 B26 Co2 112.1(10) . .
B23 B26 H26A 124.9 . .
B25 B26 Co2 63.2(6) . .
B25 B26 B23 54.8(9) . .
B25 B26 H26A 127.8 . .
B27 B26 Co2 66.2(6) . .
B27 B26 B22 60.2(6) . .
B27 B26 B23 104.2(11) . .
B27 B26 B25 104.4(13) . .
B27 B26 H26A 121.9 . .
Co2 B26A H26B 110.5 . .
B22A B26A Co2 118.9(9) . .
B22A B26A H26B 119.8 . .
B23A B26A Co2 119.4(9) . .
B23A B26A B22A 60.7(6) . .
B23A B26A B25A 60.0(6) . .
B23A B26A H26B 119.8 . .
B23A B26A B27A 108.9(10) . .
B25A B26A Co2 66.8(6) . .
B25A B26A B22A 109.8(10) . .
B25A B26A H26B 120.2 . .
B27A B26A Co2 65.9(6) . .
B27A B26A B22A 59.6(6) . .
B27A B26A B25A 111.5(12) . .
B27A B26A H26B 121.1 . .
Co2 B27 H27 113.7 . .
C35 B27 Co2 62.4(7) . .
C35 B27 B21 59.8(6) . .
C35 B27 B22 105.7(11) . .
C35 B27 B26 109.7(13) . .
C35 B27 H27 124.0 . .
B21 B27 Co2 116.7(9) . .
B21 B27 H27 118.4 . .
B22 B27 Co2 116.5(10) . .
B22 B27 B21 60.6(6) . .
B22 B27 H27 121.0 . .
B26 B27 Co2 65.9(6) . .
B26 B27 B21 112.9(11) . .
B26 B27 B22 61.4(7) . .
B26 B27 H27 118.5 . .
Co2 B27A H27A 112.3 . .
C35A B27A Co2 62.7(6) . .
C35A B27A B21A 59.3(7) . .
C35A B27A B22A 105.4(11) . .
C35A B27A B26A 103.2(12) . .
C35A B27A H27A 125.9 . .
B21A B27A Co2 117.1(9) . .
B21A B27A H27A 119.9 . .
B22A B27A Co2 118.6(9) . .
B22A B27A B21A 59.9(6) . .
B22A B27A B26A 60.6(6) . .
B22A B27A H27A 119.8 . .
B26A B27A Co2 64.5(6) . .
B26A B27A B21A 107.4(10) . .
B26A B27A H27A 123.6 . .

loop_
_geom_bond_atom_site_label_1
_geom_bond_atom_site_label_2
_geom_bond_distance
_geom_bond_site_symmetry_2
Cu1 Cu2 2.667(3) .
Cu1 O1 1.969(8) .
Cu1 O1 1.970(8) 12_655
Cu1 O3 2.004(7) 12_655
Cu1 O3 2.004(7) .
Cu1 O5 2.106(9) .
Cu2 O2 1.948(7) .
Cu2 O2 1.948(7) 12_655
Cu2 O4 1.940(6) .
Cu2 O4 1.940(7) 12_655
Cu2 O6 2.099(10) .
Cu3 Cu4 2.633(2) .
Cu3 O7 1.997(7) 11_565
Cu3 O7 1.997(7) .
Cu3 O9 1.925(7) .
Cu3 O9 1.925(7) 11_565
Cu3 O11 2.148(7) .
Cu4 O8 1.830(7) 11_565
Cu4 O8 1.831(7) .
Cu4 O10 1.955(7) .
Cu4 O10 1.955(7) 11_565
Cu4 O12 2.104(7) .
Cu5 Cu6 2.645(3) .
Cu5 O13 1.847(8) .
Cu5 O13 1.848(8) 10_556
Cu5 O15 1.969(7) .
Cu5 O15 1.969(7) 10_556
Cu5 O17 2.213(9) .
Cu6 O14 1.974(7) 10_556
Cu6 O14 1.974(7) .
Cu6 O16 1.926(8) 10_556
Cu6 O16 1.926(8) .
Cu6 O18 2.133(9) .
Co1 C12 1.958(10) .
Co1 C13 1.980(10) .
Co1 C14 1.965(10) .
Co1 C15 2.033(10) .
Co1 B7 2.109(11) .
Co1 B8 2.074(11) .
Co1 B9 2.127(11) .
Co1 B10 2.113(11) .
Co1 B11 2.061(11) .
Co1 B12 2.036(11) .
Co2 C34 1.983(13) .
Co2 C34A 2.018(13) .
Co2 C35 1.983(13) .
Co2 C35A 2.001(14) .
Co2 B25 2.042(13) .
Co2 B25A 2.122(14) .
Co2 B26 2.100(13) .
Co2 B26A 2.069(14) .
Co2 B27 2.104(14) .
Co2 B27A 2.093(13) .
O1 C1 1.211(12) .
O2 C1 1.250(12) .
O3 C2 1.304(11) .
O4 C2 1.278(11) .
O7 C9 1.345(11) .
O8 C9 1.177(11) .
O9 C24 1.298(11) .
O10 C24 1.233(10) .
O13 C31 1.281(12) .
O14 C31 1.393(12) .
O15 C36 1.377(12) .
O16 C36 1.232(12) .
C1 C22 1.539(14) 8
C2 C3 1.496(14) .
C3 C4 1.425(12) .
C3 C8 1.393(12) .
C4 H4 0.9500 .
C4 C5 1.497(14) .
C5 C6 1.431(13) .
C5 C10 1.491(15) .
C6 H6 0.9500 .
C6 C7 1.358(12) .
C7 C8 1.397(12) .
C7 C9 1.582(14) .
C8 H8 0.9500 .
C10 C11 1.154(12) .
C11 B1 1.535(16) .
C12 H12 1.1200 .
C12 C13 1.689(13) .
C12 B2 1.718(12) .
C12 B3 1.744(12) .
C12 B7 1.685(12) .
C13 H13 1.1200 .
C13 B3 1.708(12) .
C13 B4 1.680(12) .
C13 B9 1.650(12) .
C14 H14 1.1200 .
C14 C15 1.678(13) .
C14 B10 1.690(12) .
C14 B16 1.710(12) .
C14 B17 1.682(12) .
C15 H15 1.1200 .
C15 B12 1.700(12) .
C15 B13 1.728(11) .
C15 B17 1.704(12) .
C16 C17 1.192(12) .
C16 B18 1.476(15) .
C17 C18 1.526(14) .
C18 C19 1.405(13) .
C18 C23 1.393(13) .
C19 H19 0.9500 .
C19 C20 1.393(12) .
C20 C21 1.389(12) .
C20 C36 1.459(14) 13
C21 H21 0.9500 .
C21 C22 1.448(12) .
C22 C1 1.540(14) 8_455
C22 C23 1.324(12) .
C23 H23 0.9500 .
C24 C25 1.556(14) .
C25 C26 1.444(12) .
C25 C30 1.370(12) .
C26 H26 0.9500 .
C26 C27 1.331(13) .
C27 C28 1.367(14) .
C27 C32 1.431(14) .
C28 H28 0.9500 .
C28 C29 1.365(12) .
C29 C30 1.295(13) .
C29 C31 1.483(15) .
C30 H30 0.9500 .
C32 C33 1.199(11) .
C33 B19A 1.58(2) .
C36 C20 1.459(14) 13
C34 H34 1.1200 .
C34 C35 1.710(16) .
C34 B20 1.685(14) .
C34 B24 1.695(14) .
C34 B25 1.732(14) .
C34A H34A 1.1200 .
C34A C35A 1.662(17) .
C34A B20A 1.727(14) .
C34A B24A 1.670(14) .
C34A B25A 1.682(14) .
C35 H35 1.1200 .
C35 B20 1.699(14) .
C35 B21 1.703(14) .
C35 B27 1.652(14) .
C35A H35A 1.1200 .
C35A B20A 1.699(14) .
C35A B21A 1.710(14) .
C35A B27A 1.698(14) .
B1 B2 1.758(13) .
B1 B3 1.733(13) .
B1 B4 1.739(13) .
B1 B5 1.758(12) .
B1 B6 1.752(13) .
B2 H2 1.1200 .
B2 B3 1.732(13) .
B2 B6 1.752(13) .
B2 B7 1.741(12) .
B3 H3 1.1200 .
B3 B4 1.728(12) .
B4 H4A 1.1200 .
B4 B5 1.758(12) .
B4 B9 1.752(12) .
B5 H5 1.1200 .
B5 B6 1.732(13) .
B5 B8 1.759(12) .
B5 B9 1.787(12) .
B6 H6A 1.1200 .
B6 B7 1.770(13) .
B6 B8 1.724(12) .
B7 H7 1.1200 .
B7 B8 1.751(12) .
B8 H8A 1.1200 .
B8 B9 1.716(12) .
B9 H9 1.1200 .
B10 H10 1.1200 .
B10 B11 1.693(12) .
B10 B15 1.746(12) .
B10 B16 1.770(12) .
B11 H11 1.1200 .
B11 B12 1.679(12) .
B11 B14 1.736(12) .
B11 B15 1.742(12) .
B12 H12A 1.1200 .
B12 B13 1.748(12) .
B12 B14 1.752(12) .
B13 H13A 1.1200 .
B13 B14 1.758(13) .
B13 B17 1.720(12) .
B13 B18 1.757(13) .
B14 H14A 1.1200 .
B14 B15 1.743(12) .
B14 B18 1.758(13) .
B15 H15A 1.1200 .
B15 B16 1.715(12) .
B15 B18 1.790(13) .
B16 H16 1.1200 .
B16 B17 1.767(12) .
B16 B18 1.752(12) .
B17 H17 1.1200 .
B17 B18 1.764(12) .
B19 C33 1.61(2) 12
B19 B20 1.746(14) .
B19 B21 1.731(14) .
B19 B22 1.729(14) .
B19 B23 1.744(14) .
B19 B24 1.756(14) .
B19A B20A 1.739(14) .
B19A B21A 1.733(14) .
B19A B22A 1.737(14) .
B19A B23A 1.749(14) .
B19A B24A 1.758(14) .
B20 H20 1.1200 .
B20 B21 1.761(14) .
B20 B24 1.751(14) .
B20A H20A 1.1200 .
B20A B21A 1.734(14) .
B20A B24A 1.761(14) .
B21 H21A 1.1200 .
B21 B22 1.764(14) .
B21 B27 1.761(14) .
B21A H21B 1.1200 .
B21A B22A 1.746(15) .
B21A B27A 1.755(14) .
B22 H22 1.1200 .
B22 B23 1.768(14) .
B22 B26 1.757(14) .
B22 B27 1.737(14) .
B22A H22A 1.1200 .
B22A B23A 1.766(14) .
B22A B26A 1.759(14) .
B22A B27A 1.741(14) .
B23 H23A 1.1200 .
B23 B24 1.761(14) .
B23 B25 1.749(14) .
B23 B26 2.01(4) .
B23A H23B 1.1200 .
B23A B24A 1.745(14) .
B23A B25A 1.748(14) .
B23A B26A 1.737(14) .
B24 H24 1.1200 .
B24 B25 1.734(14) .
B24A H24A 1.1200 .
B24A B25A 1.753(14) .
B25 H25 1.1200 .
B25 B26 1.762(14) .
B25A H25A 1.1200 .
B25A B26A 1.759(14) .
B26 H26A 1.1200 .
B26 B27 1.706(14) .
B26A H26B 1.1200 .
B26A B27A 1.744(14) .
B27 H27 1.1200 .
B27A H27A 1.1200 .

loop_
_geom_torsion_atom_site_label_1
_geom_torsion_atom_site_label_2
_geom_torsion_atom_site_label_3
_geom_torsion_atom_site_label_4
_geom_torsion
_geom_torsion_site_symmetry_1
_geom_torsion_site_symmetry_4
Cu1 O1 C1 O2 14(2) . .
Cu1 O1 C1 C22 -172.2(6) . 8
Cu1 O3 C2 O4 5.9(16) . .
Cu1 O3 C2 C3 -176.7(7) . .
Cu2 O2 C1 O1 -15.8(19) . .
Cu2 O2 C1 C22 170.0(6) . 8
Cu2 O4 C2 O3 -5.2(17) . .
Cu2 O4 C2 C3 177.5(6) . .
Cu3 Cu4 O8 C9 -4.4(10) . .
Cu3 O7 C9 O8 -6.7(16) . .
Cu3 O7 C9 C7 176.2(6) . .
Cu3 O9 C24 O10 -2.1(16) . .
Cu3 O9 C24 C25 -176.8(6) . .
Cu4 O8 C9 O7 8.2(18) . .
Cu4 O8 C9 C7 -175.5(8) . .
Cu4 O10 C24 O9 2.9(16) . .
Cu4 O10 C24 C25 177.5(7) . .
Cu5 O13 C31 O14 -6.2(18) . .
Cu5 O13 C31 C29 178.0(9) . .
Cu5 O15 C36 O16 11.0(15) . .
Cu5 O15 C36 C20 -163.7(7) . 13
Cu6 Cu5 O13 C31 4.9(11) . .
Cu6 O14 C31 O13 3.1(15) . .
Cu6 O14 C31 C29 179.5(7) . .
Cu6 O16 C36 O15 -11.5(17) . .
Cu6 O16 C36 C20 162.5(8) . 13
Co1 C12 C13 B3 159.3(7) . .
Co1 C12 C13 B4 122.5(8) . .
Co1 C12 C13 B9 53.2(6) . .
Co1 C12 B2 B1 -71.1(10) . .
Co1 C12 B2 B3 -109.5(10) . .
Co1 C12 B2 B6 -8.5(11) . .
Co1 C12 B2 B7 32.3(8) . .
Co1 C12 B3 C13 -22.1(8) . .
Co1 C12 B3 B1 75.8(9) . .
Co1 C12 B3 B2 114.8(9) . .
Co1 C12 B3 B4 12.4(11) . .
Co1 C12 B7 B2 -152.3(7) . .
Co1 C12 B7 B6 -111.9(7) . .
Co1 C12 B7 B8 -51.5(5) . .
Co1 C13 B3 C12 22.0(7) . .
Co1 C13 B3 B1 -79.1(9) . .
Co1 C13 B3 B2 -15.6(11) . .
Co1 C13 B3 B4 -118.6(10) . .
Co1 C13 B4 B1 70.6(10) . .
Co1 C13 B4 B3 110.1(10) . .
Co1 C13 B4 B5 7.6(12) . .
Co1 C13 B4 B9 -32.4(8) . .
Co1 C13 B9 B4 153.3(7) . .
Co1 C13 B9 B5 114.0(7) . .
Co1 C13 B9 B8 52.0(5) . .
Co1 C14 C15 B12 -53.8(5) . .
Co1 C14 C15 B13 -117.1(7) . .
Co1 C14 C15 B17 -157.8(7) . .
Co1 C14 B10 B11 53.0(5) . .
Co1 C14 B10 B15 115.2(7) . .
Co1 C14 B10 B16 154.7(7) . .
Co1 C14 B16 B10 -30.2(8) . .
Co1 C14 B16 B15 10.2(11) . .
Co1 C14 B16 B17 113.6(10) . .
Co1 C14 B16 B18 74.7(10) . .
Co1 C14 B17 C15 24.9(8) . .
Co1 C14 B17 B13 -16.0(11) . .
Co1 C14 B17 B16 -117.9(10) . .
Co1 C14 B17 B18 -79.1(9) . .
Co1 C15 B12 B11 -51.8(6) . .
Co1 C15 B12 B13 -153.2(7) . .
Co1 C15 B12 B14 -116.4(8) . .
Co1 C15 B13 B12 28.5(8) . .
Co1 C15 B13 B14 -7.7(11) . .
Co1 C15 B13 B17 -107.9(9) . .
Co1 C15 B13 B18 -71.3(9) . .
Co1 C15 B17 C14 -22.7(7) . .
Co1 C15 B17 B13 111.0(9) . .
Co1 C15 B17 B16 10.8(10) . .
Co1 C15 B17 B18 74.3(9) . .
Co1 B7 B8 B5 -117.0(8) . .
Co1 B7 B8 B6 -150.8(7) . .
Co1 B7 B8 B9 -49.5(6) . .
Co1 B8 B9 C13 -50.3(5) . .
Co1 B8 B9 B4 -111.3(7) . .
Co1 B8 B9 B5 -151.1(7) . .
Co1 B10 B11 B12 48.7(6) . .
Co1 B10 B11 B14 115.7(8) . .
Co1 B10 B11 B15 150.5(7) . .
Co1 B10 B15 B11 -30.4(7) . .
Co1 B10 B15 B14 3.6(10) . .
Co1 B10 B15 B16 104.0(9) . .
Co1 B10 B15 B18 67.1(9) . .
Co1 B10 B16 C14 24.5(7) . .
Co1 B10 B16 B15 -109.0(9) . .
Co1 B10 B16 B17 -7.1(10) . .
Co1 B10 B16 B18 -71.0(9) . .
Co1 B11 B12 C15 51.1(5) . .
Co1 B11 B12 B13 114.9(7) . .
Co1 B11 B12 B14 152.8(7) . .
Co1 B11 B14 B12 -28.8(7) . .
Co1 B11 B14 B13 8.2(11) . .
Co1 B11 B14 B15 111.0(9) . .
Co1 B11 B14 B18 71.1(9) . .
Co1 B11 B15 B10 32.3(8) . .
Co1 B11 B15 B14 -109.8(9) . .
Co1 B11 B15 B16 -8.5(11) . .
Co1 B11 B15 B18 -71.1(9) . .
Co1 B12 B13 C15 -28.1(7) . .
Co1 B12 B13 B14 111.2(9) . .
Co1 B12 B13 B17 9.8(11) . .
Co1 B12 B13 B18 73.7(9) . .
Co1 B12 B14 B11 29.3(8) . .
Co1 B12 B14 B13 -108.6(9) . .
Co1 B12 B14 B15 -6.5(10) . .
Co1 B12 B14 B18 -71.2(9) . .
Co2 C34 C35 B20 -158.8(10) . .
Co2 C34 C35 B21 -121.8(10) . .
Co2 C34 C35 B27 -53.3(7) . .
Co2 C34 B20 C35 22.4(10) . .
Co2 C34 B20 B19 -75.2(12) . .
Co2 C34 B20 B21 -12.8(13) . .
Co2 C34 B20 B24 -113.7(12) . .
Co2 C34 B24 B19 72.6(11) . .
Co2 C34 B24 B20 110.6(12) . .
Co2 C34 B24 B23 9.8(14) . .
Co2 C34 B24 B25 -24.5(11) . .
Co2 C34 B25 B23 123.3(15) . .
Co2 C34 B25 B24 157.6(10) . .
Co2 C34 B25 B26 48.5(9) . .
Co2 C34A C35A B20A 158.8(10) . .
Co2 C34A C35A B21A 119.9(10) . .
Co2 C34A C35A B27A 53.3(7) . .
Co2 C34A B20A C35A -22.6(11) . .
Co2 C34A B20A B19A 76.8(11) . .
Co2 C34A B20A B21A 14.6(13) . .
Co2 C34A B20A B24A 116.7(13) . .
Co2 C34A B24A B19A -70.9(12) . .
Co2 C34A B24A B20A -110.6(12) . .
Co2 C34A B24A B23A -8.6(13) . .
Co2 C34A B24A B25A 31.8(10) . .
Co2 C34A B25A B23A -112.5(8) . .
Co2 C34A B25A B24A -152.7(9) . .
Co2 C34A B25A B26A -51.4(6) . .
Co2 C35 B20 C34 -22.2(10) . .
Co2 C35 B20 B19 79.0(11) . .
Co2 C35 B20 B21 118.3(12) . .
Co2 C35 B20 B24 16.2(13) . .
Co2 C35 B21 B19 -68.7(12) . .
Co2 C35 B21 B20 -108.5(13) . .
Co2 C35 B21 B22 -7.6(13) . .
Co2 C35 B21 B27 31.9(10) . .
Co2 C35 B27 B21 -153.1(9) . .
Co2 C35 B27 B22 -112.1(9) . .
Co2 C35 B27 B26 -47.5(8) . .
Co2 C35A B20A C34A 23.5(11) . .
Co2 C35A B20A B19A -73.6(12) . .
Co2 C35A B20A B21A -114.2(13) . .
Co2 C35A B20A B24A -11.0(14) . .
Co2 C35A B21A B19A 72.7(12) . .
Co2 C35A B21A B20A 113.4(12) . .
Co2 C35A B21A B22A 10.5(13) . .
Co2 C35A B21A B27A -29.1(10) . .
Co2 C35A B27A B21A 154.5(9) . .
Co2 C35A B27A B22A 114.6(8) . .
Co2 C35A B27A B26A 51.9(7) . .
Co2 B25 B26 B22 114.6(8) . .
Co2 B25 B26 B23 150.8(9) . .
Co2 B25 B26 B27 53.3(8) . .
Co2 B25A B26A B22A -113.9(9) . .
Co2 B25A B26A B23A -149.8(9) . .
Co2 B25A B26A B27A -49.7(7) . .
Co2 B26 B27 C35 45.6(8) . .
Co2 B26 B27 B21 110.2(9) . .
Co2 B26 B27 B22 143.3(12) . .
Co2 B26A B27A C35A -50.8(7) . .
Co2 B26A B27A B21A -112.4(9) . .
Co2 B26A B27A B22A -151.2(9) . .
O3 C2 C3 C4 -4.6(15) . .
O3 C2 C3 C8 174.2(10) . .
O4 C2 C3 C4 173.0(9) . .
O4 C2 C3 C8 -8.2(16) . .
O8 Cu4 O8 C9 -90.1(10) 11_565 .
O9 C24 C25 C26 -20.2(16) . .
O9 C24 C25 C30 163.0(11) . .
O10 Cu4 O8 C9 -10(2) 11_565 .
O10 Cu4 O8 C9 79.1(11) . .
O10 C24 C25 C26 164.9(10) . .
O10 C24 C25 C30 -11.9(17) . .
O12 Cu4 O8 C9 175.4(10) . .
O13 Cu5 O13 C31 89.3(12) 10_556 .
O15 Cu5 O13 C31 -79.7(12) . .
O15 Cu5 O13 C31 19(2) 10_556 .
O17 Cu5 O13 C31 -175.4(11) . .
C1 C22 C23 C18 172.3(11) 8_455 .
C2 C3 C4 C5 177.6(9) . .
C2 C3 C8 C7 -174.5(9) . .
C3 C4 C5 C6 2.7(16) . .
C3 C4 C5 C10 -179.5(10) . .
C4 C3 C8 C7 4.2(17) . .
C4 C5 C6 C7 -7.2(17) . .
C5 C6 C7 C8 10.7(17) . .
C5 C6 C7 C9 -179.4(9) . .
C6 C7 C8 C3 -9.4(17) . .
C6 C7 C9 O7 16.8(14) . .
C6 C7 C9 O8 -160.1(12) . .
C8 C3 C4 C5 -1.2(16) . .
C8 C7 C9 O7 -172.1(8) . .
C8 C7 C9 O8 10.9(18) . .
C9 C7 C8 C3 179.7(9) . .
C10 C5 C6 C7 175.0(10) . .
C11 B1 B2 C12 -151.1(11) . .
C11 B1 B2 B3 -112.1(12) . .
C11 B1 B2 B6 111.2(12) . .
C11 B1 B2 B7 147.1(11) . .
C11 B1 B3 C12 148.0(12) . .
C11 B1 B3 C13 -150.7(12) . .
C11 B1 B3 B2 109.7(13) . .
C11 B1 B3 B4 -112.1(13) . .
C11 B1 B4 C13 151.2(11) . .
C11 B1 B4 B3 111.5(12) . .
C11 B1 B4 B5 -110.5(12) . .
C11 B1 B4 B9 -148.3(11) . .
C11 B1 B5 B4 112.8(12) . .
C11 B1 B5 B6 -110.8(12) . .
C11 B1 B5 B8 -150.3(12) . .
C11 B1 B5 B9 149.1(12) . .
C11 B1 B6 B2 -110.2(12) . .
C11 B1 B6 B5 110.3(12) . .
C11 B1 B6 B7 -145.1(12) . .
C11 B1 B6 B8 151.3(12) . .
C12 C13 B3 B1 -101.1(9) . .
C12 C13 B3 B2 -37.6(8) . .
C12 C13 B3 B4 -140.6(9) . .
C12 C13 B4 B1 -2.6(10) . .
C12 C13 B4 B3 37.0(8) . .
C12 C13 B4 B5 -65.5(9) . .
C12 C13 B4 B9 -105.6(10) . .
C12 C13 B9 Co1 -49.5(5) . .
C12 C13 B9 B4 103.8(9) . .
C12 C13 B9 B5 64.5(9) . .
C12 C13 B9 B8 2.5(9) . .
C12 B2 B3 C13 37.2(7) . .
C12 B2 B3 B1 136.5(9) . .
C12 B2 B3 B4 98.8(8) . .
C12 B2 B6 B1 -101.6(8) . .
C12 B2 B6 B5 -64.7(9) . .
C12 B2 B6 B7 39.4(7) . .
C12 B2 B6 B8 -0.3(10) . .
C12 B2 B7 Co1 -26.8(7) . .
C12 B2 B7 B6 -133.9(9) . .
C12 B2 B7 B8 -95.0(9) . .
C12 B3 B4 C13 -34.5(8) . .
C12 B3 B4 B1 100.7(8) . .
C12 B3 B4 B5 62.9(9) . .
C12 B3 B4 B9 -1.8(10) . .
C12 B7 B8 Co1 49.4(5) . .
C12 B7 B8 B5 -67.6(9) . .
C12 B7 B8 B6 -101.4(8) . .
C12 B7 B8 B9 -0.1(9) . .
C13 C12 B2 B1 0.3(10) . .
C13 C12 B2 B3 -38.1(7) . .
C13 C12 B2 B6 63.0(9) . .
C13 C12 B2 B7 103.7(10) . .
C13 C12 B3 B1 97.8(9) . .
C13 C12 B3 B2 136.9(9) . .
C13 C12 B3 B4 34.4(8) . .
C13 C12 B7 Co1 53.1(5) . .
C13 C12 B7 B2 -99.2(8) . .
C13 C12 B7 B6 -58.8(8) . .
C13 C12 B7 B8 1.6(8) . .
C13 B3 B4 B1 135.1(9) . .
C13 B3 B4 B5 97.4(8) . .
C13 B3 B4 B9 32.6(7) . .
C13 B4 B5 B1 100.5(8) . .
C13 B4 B5 B6 61.9(9) . .
C13 B4 B5 B8 0.4(9) . .
C13 B4 B5 B9 -38.2(7) . .
C13 B4 B9 Co1 26.0(7) . .
C13 B4 B9 B5 134.9(9) . .
C13 B4 B9 B8 94.6(9) . .
C14 C15 B12 Co1 52.3(5) . .
C14 C15 B12 B11 0.5(8) . .
C14 C15 B12 B13 -100.8(8) . .
C14 C15 B12 B14 -64.1(8) . .
C14 C15 B13 B12 96.0(9) . .
C14 C15 B13 B14 59.8(9) . .
C14 C15 B13 B17 -40.4(7) . .
C14 C15 B13 B18 -3.8(9) . .
C14 C15 B17 B13 133.6(9) . .
C14 C15 B17 B16 33.5(8) . .
C14 C15 B17 B18 97.0(9) . .
C14 B10 B11 Co1 -50.7(5) . .
C14 B10 B11 B12 -1.9(9) . .
C14 B10 B11 B14 65.0(9) . .
C14 B10 B11 B15 99.8(7) . .
C14 B10 B15 B11 -94.5(9) . .
C14 B10 B15 B14 -60.5(9) . .
C14 B10 B15 B16 39.9(7) . .
C14 B10 B15 B18 3.0(10) . .
C14 B10 B16 B15 -133.5(9) . .
C14 B10 B16 B17 -31.6(8) . .
C14 B10 B16 B18 -95.5(9) . .
C14 B16 B17 C15 -33.5(8) . .
C14 B16 B17 B13 -97.8(8) . .
C14 B16 B17 B18 -135.6(8) . .
C14 B16 B18 C16 147.3(12) . .
C14 B16 B18 B13 1.2(9) . .
C14 B16 B18 B14 -61.5(9) . .
C14 B16 B18 B15 -98.2(8) . .
C14 B16 B18 B17 37.8(7) . .
C14 B17 B18 C16 -158.1(12) . .
C14 B17 B18 B13 99.2(8) . .
C14 B17 B18 B14 60.2(9) . .
C14 B17 B18 B15 -1.1(9) . .
C14 B17 B18 B16 -38.7(7) . .
C15 C14 B10 Co1 -50.5(6) . .
C15 C14 B10 B11 2.4(9) . .
C15 C14 B10 B15 64.7(9) . .
C15 C14 B10 B16 104.1(9) . .
C15 C14 B16 B10 -108.6(10) . .
C15 C14 B16 B15 -68.2(9) . .
C15 C14 B16 B17 35.2(8) . .
C15 C14 B16 B18 -3.8(10) . .
C15 C14 B17 B13 -40.9(7) . .
C15 C14 B17 B16 -142.8(9) . .
C15 C14 B17 B18 -104.0(8) . .
C15 B12 B13 B14 139.3(9) . .
C15 B12 B13 B17 37.9(8) . .
C15 B12 B13 B18 101.8(9) . .
C15 B12 B14 B11 101.2(10) . .
C15 B12 B14 B13 -36.7(8) . .
C15 B12 B14 B15 65.4(10) . .
C15 B12 B14 B18 0.7(10) . .
C15 B13 B14 B11 -0.3(10) . .
C15 B13 B14 B12 35.6(7) . .
C15 B13 B14 B15 -63.4(9) . .
C15 B13 B14 B18 -102.3(8) . .
C15 B13 B17 C14 40.3(7) . .
C15 B13 B17 B16 102.5(8) . .
C15 B13 B17 B18 139.9(8) . .
C15 B13 B18 C16 -149.4(10) . .
C15 B13 B18 B14 99.6(8) . .
C15 B13 B18 B15 62.3(9) . .
C15 B13 B18 B16 1.6(9) . .
C15 B13 B18 B17 -35.9(7) . .
C15 B17 B18 C16 139.3(12) . .
C15 B17 B18 B13 36.7(7) . .
C15 B17 B18 B14 -2.4(10) . .
C15 B17 B18 B15 -63.7(9) . .
C15 B17 B18 B16 -101.3(9) . .
C16 C17 C18 C19 -88(6) . .
C16 C17 C18 C23 85(6) . .
C17 C18 C19 C20 167.3(10) . .
C17 C18 C23 C22 -167.3(11) . .
C18 C19 C20 C21 3.1(17) . .
C18 C19 C20 C36 -174.4(11) . 13
C19 C18 C23 C22 6(2) . .
C19 C20 C21 C22 0.1(17) . .
C20 C21 C22 C1 -175.4(10) . 8_455
C20 C21 C22 C23 -0.6(16) . .
C21 C22 C23 C18 -2.2(19) . .
C23 C18 C19 C20 -5.8(18) . .
C24 C25 C26 C27 -176.4(12) . .
C24 C25 C30 C29 -179.1(11) . .
C25 C26 C27 C28 -4(2) . .
C25 C26 C27 C32 177.6(11) . .
C26 C25 C30 C29 4.0(18) . .
C26 C27 C28 C29 2(2) . .
C27 C28 C29 C30 3(2) . .
C27 C28 C29 C31 178.0(12) . .
C28 C29 C30 C25 -6(2) . .
C28 C29 C31 O13 12(2) . .
C28 C29 C31 O14 -163.9(10) . .
C30 C25 C26 C27 0.5(19) . .
C30 C29 C31 O13 -172.3(13) . .
C30 C29 C31 O14 11.7(18) . .
C31 C29 C30 C25 179.2(11) . .
C32 C27 C28 C29 -179.1(13) . .
C33 B19 B20 C34 -146.6(18) 12 .
C33 B19 B20 C35 150.1(18) 12 .
C33 B19 B20 B21 111.0(19) 12 .
C33 B19 B20 B24 -108.7(19) 12 .
C33 B19 B21 C35 -155.5(17) 12 .
C33 B19 B21 B20 -116.4(18) 12 .
C33 B19 B21 B22 108.8(17) 12 .
C33 B19 B21 B27 145.1(17) 12 .
C33 B19 B22 B21 -113.3(18) 12 .
C33 B19 B22 B23 101.9(18) 12 .
C33 B19 B22 B26 146.7(17) 12 .
C33 B19 B22 B27 -150.4(17) 12 .
C33 B19 B23 B22 -112.3(16) 12 .
C33 B19 B23 B24 113.9(16) 12 .
C33 B19 B23 B25 155.6(18) 12 .
C33 B19 B23 B26 -147.4(15) 12 .
C33 B19 B24 C34 153.9(17) 12 .
C33 B19 B24 B20 116.5(18) 12 .
C33 B19 B24 B23 -100.9(19) 12 .
C33 B19 B24 B25 -143.1(17) 12 .
C33 B19A B20A C34A 147.5(16) . .
C33 B19A B20A C35A -152.3(16) . .
C33 B19A B20A B21A -111.9(17) . .
C33 B19A B20A B24A 109.2(17) . .
C33 B19A B21A C35A 145.3(19) . .
C33 B19A B21A B20A 105(2) . .
C33 B19A B21A B22A -116.3(19) . .
C33 B19A B21A B27A -153.4(19) . .
C33 B19A B22A B21A 109(2) . .
C33 B19A B22A B23A -113(2) . .
C33 B19A B22A B26A -150.8(19) . .
C33 B19A B22A B27A 146.3(19) . .
C33 B19A B23A B22A 115.4(19) . .
C33 B19A B23A B24A -105.7(19) . .
C33 B19A B23A B25A -142.3(18) . .
C33 B19A B23A B26A 153.6(18) . .
C33 B19A B24A C34A -146.8(19) . .
C33 B19A B24A B20A -106.5(19) . .
C33 B19A B24A B23A 115.2(19) . .
C33 B19A B24A B25A 151.5(18) . .
C36 C20 C21 C22 177.8(10) 13 .
C34 C35 B20 B19 101.2(10) . .
C34 C35 B20 B21 140.5(11) . .
C34 C35 B20 B24 38.4(9) . .
C34 C35 B21 B19 4.1(12) . .
C34 C35 B21 B20 -35.7(9) . .
C34 C35 B21 B22 65.2(11) . .
C34 C35 B21 B27 104.7(13) . .
C34 C35 B27 Co2 50.3(7) . .
C34 C35 B27 B21 -102.8(10) . .
C34 C35 B27 B22 -61.8(11) . .
C34 C35 B27 B26 2.9(12) . .
C34 B20 B21 C35 35.9(10) . .
C34 B20 B21 B19 -98.6(10) . .
C34 B20 B21 B22 -59.3(11) . .
C34 B20 B21 B27 2.3(12) . .
C34 B20 B24 B19 136.7(10) . .
C34 B20 B24 B23 103.0(11) . .
C34 B20 B24 B25 39.7(10) . .
C34 B24 B25 Co2 22.4(10) . .
C34 B24 B25 B23 142.5(14) . .
C34 B24 B25 B26 98.3(12) . .
C34 B25 B26 Co2 -46.5(8) . .
C34 B25 B26 B22 68.1(12) . .
C34 B25 B26 B23 104.3(12) . .
C34 B25 B26 B27 6.8(14) . .
C34A C35A B20A B19A -97.2(10) . .
C34A C35A B20A B21A -137.7(12) . .
C34A C35A B20A B24A -34.5(9) . .
C34A C35A B21A B19A -1.5(12) . .
C34A C35A B21A B20A 39.2(9) . .
C34A C35A B21A B22A -63.7(11) . .
C34A C35A B21A B27A -103.3(13) . .
C34A C35A B27A Co2 -52.1(7) . .
C34A C35A B27A B21A 102.4(10) . .
C34A C35A B27A B22A 62.5(10) . .
C34A C35A B27A B26A -0.2(10) . .
C34A B20A B21A C35A -36.5(9) . .
C34A B20A B21A B19A 97.1(10) . .
C34A B20A B21A B22A 60.0(11) . .
C34A B20A B21A B27A -3.2(12) . .
C34A B20A B24A B19A -134.2(11) . .
C34A B20A B24A B23A -97.1(11) . .
C34A B20A B24A B25A -33.6(9) . .
C34A B24A B25A Co2 -26.9(9) . .
C34A B24A B25A B23A -133.5(11) . .
C34A B24A B25A B26A -94.9(12) . .
C34A B25A B26A Co2 50.9(7) . .
C34A B25A B26A B22A -63.0(10) . .
C34A B25A B26A B23A -98.9(10) . .
C34A B25A B26A B27A 1.2(10) . .
C35 C34 B20 B19 -97.6(10) . .
C35 C34 B20 B21 -35.2(9) . .
C35 C34 B20 B24 -136.0(11) . .
C35 C34 B24 B19 1.4(12) . .
C35 C34 B24 B20 39.4(9) . .
C35 C34 B24 B23 -61.3(11) . .
C35 C34 B24 B25 -95.7(13) . .
C35 C34 B25 Co2 -53.6(7) . .
C35 C34 B25 B23 69.7(13) . .
C35 C34 B25 B24 104.0(10) . .
C35 C34 B25 B26 -5.2(13) . .
C35 B20 B21 B19 -134.5(11) . .
C35 B20 B21 B22 -95.2(10) . .
C35 B20 B21 B27 -33.6(9) . .
C35 B20 B24 C34 -39.2(9) . .
C35 B20 B24 B19 97.5(10) . .
C35 B20 B24 B23 63.8(11) . .
C35 B20 B24 B25 0.5(12) . .
C35 B21 B22 B19 -100.2(10) . .
C35 B21 B22 B23 -68.0(12) . .
C35 B21 B22 B26 6.9(14) . .
C35 B21 B22 B27 38.5(9) . .
C35 B21 B27 Co2 -26.6(9) . .
C35 B21 B27 B22 -133.5(12) . .
C35 B21 B27 B26 -100.2(13) . .
C35A C34A B20A B19A 99.4(10) . .
C35A C34A B20A B21A 37.2(9) . .
C35A C34A B20A B24A 139.3(12) . .
C35A C34A B24A B19A 2.6(12) . .
C35A C34A B24A B20A -37.2(9) . .
C35A C34A B24A B23A 64.8(11) . .
C35A C34A B24A B25A 105.2(13) . .
C35A C34A B25A Co2 50.0(7) . .
C35A C34A B25A B23A -62.5(10) . .
C35A C34A B25A B24A -102.7(11) . .
C35A C34A B25A B26A -1.3(10) . .
C35A B20A B21A B19A 133.5(11) . .
C35A B20A B21A B22A 96.5(11) . .
C35A B20A B21A B27A 33.3(9) . .
C35A B20A B24A C34A 34.9(10) . .
C35A B20A B24A B19A -99.3(10) . .
C35A B20A B24A B23A -62.2(10) . .
C35A B20A B24A B25A 1.3(12) . .
C35A B21A B22A B19A 99.1(10) . .
C35A B21A B22A B23A 61.7(10) . .
C35A B21A B22A B26A -0.5(11) . .
C35A B21A B22A B27A -39.1(8) . .
C35A B21A B27A Co2 25.5(9) . .
C35A B21A B27A B22A 134.4(11) . .
C35A B21A B27A B26A 95.2(12) . .
B1 B2 B3 C12 -136.5(9) . .
B1 B2 B3 C13 -99.3(8) . .
B1 B2 B3 B4 -37.8(7) . .
B1 B2 B6 B5 36.9(7) . .
B1 B2 B6 B7 141.0(8) . .
B1 B2 B6 B8 101.3(8) . .
B1 B2 B7 Co1 71.7(9) . .
B1 B2 B7 C12 98.4(9) . .
B1 B2 B7 B6 -35.5(7) . .
B1 B2 B7 B8 3.4(10) . .
B1 B3 B4 C13 -135.1(9) . .
B1 B3 B4 B5 -37.7(7) . .
B1 B3 B4 B9 -102.5(8) . .
B1 B4 B5 B6 -38.7(7) . .
B1 B4 B5 B8 -100.2(8) . .
B1 B4 B5 B9 -138.8(8) . .
B1 B4 B9 Co1 -71.4(9) . .
B1 B4 B9 C13 -97.4(9) . .
B1 B4 B9 B5 37.4(7) . .
B1 B4 B9 B8 -2.8(10) . .
B1 B5 B6 B2 -36.7(7) . .
B1 B5 B6 B7 -100.3(9) . .
B1 B5 B6 B8 -134.4(8) . .
B1 B5 B8 Co1 -68.9(9) . .
B1 B5 B8 B6 40.1(7) . .
B1 B5 B8 B7 5.7(10) . .
B1 B5 B8 B9 -100.7(8) . .
B1 B5 B9 Co1 68.4(9) . .
B1 B5 B9 C13 2.7(10) . .
B1 B5 B9 B4 -36.4(7) . .
B1 B5 B9 B8 97.9(9) . .
B1 B6 B7 Co1 -70.1(9) . .
B1 B6 B7 C12 -5.2(10) . .
B1 B6 B7 B2 35.3(7) . .
B1 B6 B7 B8 -99.5(9) . .
B1 B6 B8 Co1 71.2(9) . .
B1 B6 B8 B5 -40.7(7) . .
B1 B6 B8 B7 102.4(9) . .
B1 B6 B8 B9 -4.2(10) . .
B2 C12 C13 Co1 -121.1(7) . .
B2 C12 C13 B3 38.2(7) . .
B2 C12 C13 B4 1.4(11) . .
B2 C12 C13 B9 -67.9(9) . .
B2 C12 B3 C13 -136.9(9) . .
B2 C12 B3 B1 -39.1(7) . .
B2 C12 B3 B4 -102.5(9) . .
B2 C12 B7 Co1 152.3(7) . .
B2 C12 B7 B6 40.4(7) . .
B2 C12 B7 B8 100.8(8) . .
B2 B1 B3 C12 38.3(7) . .
B2 B1 B3 C13 99.6(8) . .
B2 B1 B3 B4 138.2(8) . .
B2 B1 B4 C13 2.7(9) . .
B2 B1 B4 B3 -37.0(7) . .
B2 B1 B4 B5 101.1(8) . .
B2 B1 B4 B9 63.3(9) . .
B2 B1 B5 B4 -100.2(8) . .
B2 B1 B5 B6 36.2(7) . .
B2 B1 B5 B8 -3.4(9) . .
B2 B1 B5 B9 -63.9(9) . .
B2 B1 B6 B5 -139.5(8) . .
B2 B1 B6 B7 -34.9(7) . .
B2 B1 B6 B8 -98.5(8) . .
B2 B3 B4 C13 -97.0(9) . .
B2 B3 B4 B1 38.1(7) . .
B2 B3 B4 B5 0.4(9) . .
B2 B3 B4 B9 -64.4(9) . .
B2 B6 B7 Co1 -105.4(9) . .
B2 B6 B7 C12 -40.5(8) . .
B2 B6 B7 B8 -134.8(9) . .
B2 B6 B8 Co1 8.1(11) . .
B2 B6 B8 B5 -103.7(9) . .
B2 B6 B8 B7 39.3(8) . .
B2 B6 B8 B9 -67.2(10) . .
B2 B7 B8 Co1 111.4(7) . .
B2 B7 B8 B5 -5.7(10) . .
B2 B7 B8 B6 -39.5(7) . .
B2 B7 B8 B9 61.9(9) . .
B3 C12 C13 Co1 -159.3(7) . .
B3 C12 C13 B4 -36.8(7) . .
B3 C12 C13 B9 -106.1(9) . .
B3 C12 B2 B1 38.4(7) . .
B3 C12 B2 B6 101.0(9) . .
B3 C12 B2 B7 141.7(9) . .
B3 C12 B7 Co1 117.2(8) . .
B3 C12 B7 B2 -35.1(8) . .
B3 C12 B7 B6 5.3(11) . .
B3 C12 B7 B8 65.7(9) . .
B3 C13 B4 B1 -39.6(7) . .
B3 C13 B4 B5 -102.5(9) . .
B3 C13 B4 B9 -142.6(9) . .
B3 C13 B9 Co1 -117.6(9) . .
B3 C13 B9 B4 35.8(8) . .
B3 C13 B9 B5 -3.5(11) . .
B3 C13 B9 B8 -65.6(9) . .
B3 B1 B2 C12 -39.0(7) . .
B3 B1 B2 B6 -136.7(9) . .
B3 B1 B2 B7 -100.8(9) . .
B3 B1 B4 C13 39.6(7) . .
B3 B1 B4 B5 138.0(8) . .
B3 B1 B4 B9 100.2(8) . .
B3 B1 B5 B4 -37.4(7) . .
B3 B1 B5 B6 99.1(8) . .
B3 B1 B5 B8 59.5(9) . .
B3 B1 B5 B9 -1.0(10) . .
B3 B1 B6 B2 38.1(7) . .
B3 B1 B6 B5 -101.3(8) . .
B3 B1 B6 B7 3.2(10) . .
B3 B1 B6 B8 -60.4(9) . .
B3 B2 B6 B1 -38.2(7) . .
B3 B2 B6 B5 -1.3(9) . .
B3 B2 B6 B7 102.8(8) . .
B3 B2 B6 B8 63.1(9) . .
B3 B2 B7 Co1 8.1(11) . .
B3 B2 B7 C12 34.8(8) . .
B3 B2 B7 B6 -99.0(9) . .
B3 B2 B7 B8 -60.2(9) . .
B3 B4 B5 B1 37.5(7) . .
B3 B4 B5 B6 -1.1(9) . .
B3 B4 B5 B8 -62.6(8) . .
B3 B4 B5 B9 -101.2(8) . .
B3 B4 B9 Co1 -7.7(10) . .
B3 B4 B9 C13 -33.7(8) . .
B3 B4 B9 B5 101.2(9) . .
B3 B4 B9 B8 60.9(9) . .
B4 C13 B3 C12 140.6(9) . .
B4 C13 B3 B1 39.5(7) . .
B4 C13 B3 B2 103.1(9) . .
B4 C13 B9 Co1 -153.3(7) . .
B4 C13 B9 B5 -39.3(7) . .
B4 C13 B9 B8 -101.4(8) . .
B4 B1 B2 C12 -1.9(10) . .
B4 B1 B2 B3 37.1(7) . .
B4 B1 B2 B6 -99.6(8) . .
B4 B1 B2 B7 -63.7(9) . .
B4 B1 B3 C12 -99.9(8) . .
B4 B1 B3 C13 -38.7(7) . .
B4 B1 B3 B2 -138.2(8) . .
B4 B1 B5 B6 136.5(8) . .
B4 B1 B5 B8 96.9(8) . .
B4 B1 B5 B9 36.3(7) . .
B4 B1 B6 B2 100.7(8) . .
B4 B1 B6 B5 -38.7(7) . .
B4 B1 B6 B7 65.9(9) . .
B4 B1 B6 B8 2.3(10) . .
B4 B5 B6 B1 38.2(6) . .
B4 B5 B6 B2 1.5(9) . .
B4 B5 B6 B7 -62.1(9) . .
B4 B5 B6 B8 -96.2(8) . .
B4 B5 B8 Co1 -7.5(11) . .
B4 B5 B8 B6 101.6(9) . .
B4 B5 B8 B7 67.1(9) . .
B4 B5 B8 B9 -39.3(7) . .
B4 B5 B9 Co1 104.8(8) . .
B4 B5 B9 C13 39.1(7) . .
B4 B5 B9 B8 134.3(9) . .
B5 B1 B2 C12 61.8(9) . .
B5 B1 B2 B3 100.8(8) . .
B5 B1 B2 B6 -35.9(7) . .
B5 B1 B2 B7 0.0(10) . .
B5 B1 B3 C12 -62.2(9) . .
B5 B1 B3 C13 -1.0(10) . .
B5 B1 B3 B2 -100.5(8) . .
B5 B1 B3 B4 37.7(7) . .
B5 B1 B4 C13 -98.4(8) . .
B5 B1 B4 B3 -138.0(8) . .
B5 B1 B4 B9 -37.8(7) . .
B5 B1 B6 B2 139.5(8) . .
B5 B1 B6 B7 104.6(9) . .
B5 B1 B6 B8 41.0(7) . .
B5 B4 B9 Co1 -108.9(8) . .
B5 B4 B9 C13 -134.9(9) . .
B5 B4 B9 B8 -40.2(7) . .
B5 B6 B7 Co1 -5.1(11) . .
B5 B6 B7 C12 59.8(10) . .
B5 B6 B7 B2 100.3(9) . .
B5 B6 B7 B8 -34.5(8) . .
B5 B6 B8 Co1 111.9(9) . .
B5 B6 B8 B7 143.0(9) . .
B5 B6 B8 B9 36.5(8) . .
B5 B8 B9 Co1 151.1(7) . .
B5 B8 B9 C13 100.8(8) . .
B5 B8 B9 B4 39.9(7) . .
B6 B1 B2 C12 97.7(8) . .
B6 B1 B2 B3 136.7(9) . .
B6 B1 B2 B7 35.9(7) . .
B6 B1 B3 C12 0.0(10) . .
B6 B1 B3 C13 61.3(9) . .
B6 B1 B3 B2 -38.3(7) . .
B6 B1 B3 B4 99.9(8) . .
B6 B1 B4 C13 -60.3(9) . .
B6 B1 B4 B3 -99.9(8) . .
B6 B1 B4 B5 38.1(7) . .
B6 B1 B4 B9 0.3(10) . .
B6 B1 B5 B4 -136.5(8) . .
B6 B1 B5 B8 -39.6(7) . .
B6 B1 B5 B9 -100.1(8) . .
B6 B2 B3 C12 -98.2(8) . .
B6 B2 B3 C13 -61.0(8) . .
B6 B2 B3 B1 38.3(7) . .
B6 B2 B3 B4 0.6(9) . .
B6 B2 B7 Co1 107.1(9) . .
B6 B2 B7 C12 133.9(9) . .
B6 B2 B7 B8 38.9(7) . .
B6 B5 B8 Co1 -109.0(10) . .
B6 B5 B8 B7 -34.4(8) . .
B6 B5 B8 B9 -140.8(9) . .
B6 B5 B9 Co1 5.0(10) . .
B6 B5 B9 C13 -60.7(9) . .
B6 B5 B9 B4 -99.7(9) . .
B6 B5 B9 B8 34.6(8) . .
B6 B7 B8 Co1 150.8(7) . .
B6 B7 B8 B5 33.8(8) . .
B6 B7 B8 B9 101.3(9) . .
B6 B8 B9 Co1 115.5(8) . .
B6 B8 B9 C13 65.2(9) . .
B6 B8 B9 B4 4.3(10) . .
B6 B8 B9 B5 -35.6(7) . .
B7 C12 C13 Co1 -55.9(6) . .
B7 C12 C13 B3 103.4(8) . .
B7 C12 C13 B4 66.6(9) . .
B7 C12 C13 B9 -2.7(9) . .
B7 C12 B2 B1 -103.3(9) . .
B7 C12 B2 B3 -141.7(9) . .
B7 C12 B2 B6 -40.7(8) . .
B7 C12 B3 C13 -101.2(10) . .
B7 C12 B3 B1 -3.4(11) . .
B7 C12 B3 B2 35.7(8) . .
B7 C12 B3 B4 -66.8(10) . .
B7 B2 B3 C12 -33.9(8) . .
B7 B2 B3 C13 3.4(10) . .
B7 B2 B3 B1 102.6(9) . .
B7 B2 B3 B4 64.9(9) . .
B7 B2 B6 B1 -141.0(8) . .
B7 B2 B6 B5 -104.1(8) . .
B7 B2 B6 B8 -39.7(7) . .
B7 B6 B8 Co1 -31.2(8) . .
B7 B6 B8 B5 -143.0(9) . .
B7 B6 B8 B9 -106.5(10) . .
B7 B8 B9 Co1 48.9(6) . .
B7 B8 B9 C13 -1.4(9) . .
B7 B8 B9 B4 -62.4(9) . .
B7 B8 B9 B5 -102.3(9) . .
B8 B5 B6 B1 134.4(8) . .
B8 B5 B6 B2 97.7(8) . .
B8 B5 B6 B7 34.1(8) . .
B8 B5 B9 Co1 -29.5(7) . .
B8 B5 B9 C13 -95.2(10) . .
B8 B5 B9 B4 -134.3(9) . .
B8 B6 B7 Co1 29.4(7) . .
B8 B6 B7 C12 94.3(9) . .
B8 B6 B7 B2 134.8(9) . .
B9 C13 B3 C12 104.0(10) . .
B9 C13 B3 B1 2.9(11) . .
B9 C13 B3 B2 66.5(10) . .
B9 C13 B3 B4 -36.6(8) . .
B9 C13 B4 B1 103.0(9) . .
B9 C13 B4 B3 142.6(9) . .
B9 C13 B4 B5 40.1(8) . .
B9 B4 B5 B1 138.8(8) . .
B9 B4 B5 B6 100.1(8) . .
B9 B4 B5 B8 38.6(7) . .
B9 B5 B6 B1 100.4(8) . .
B9 B5 B6 B2 63.7(9) . .
B9 B5 B6 B7 0.1(10) . .
B9 B5 B6 B8 -34.0(7) . .
B9 B5 B8 Co1 31.8(8) . .
B9 B5 B8 B6 140.8(9) . .
B9 B5 B8 B7 106.4(10) . .
B10 C14 C15 Co1 51.9(6) . .
B10 C14 C15 B12 -1.9(9) . .
B10 C14 C15 B13 -65.2(9) . .
B10 C14 C15 B17 -105.8(9) . .
B10 C14 B16 B15 40.4(7) . .
B10 C14 B16 B17 143.8(9) . .
B10 C14 B16 B18 104.9(8) . .
B10 C14 B17 C15 107.3(10) . .
B10 C14 B17 B13 66.4(10) . .
B10 C14 B17 B16 -35.5(8) . .
B10 C14 B17 B18 3.3(11) . .
B10 B11 B12 Co1 -50.1(6) . .
B10 B11 B12 C15 1.0(9) . .
B10 B11 B12 B13 64.8(9) . .
B10 B11 B12 B14 102.7(8) . .
B10 B11 B14 B12 -104.6(10) . .
B10 B11 B14 B13 -67.6(10) . .
B10 B11 B14 B15 35.2(8) . .
B10 B11 B14 B18 -4.8(11) . .
B10 B11 B15 B14 -142.1(9) . .
B10 B11 B15 B16 -40.7(8) . .
B10 B11 B15 B18 -103.3(8) . .
B10 B15 B16 C14 -39.4(7) . .
B10 B15 B16 B17 -99.8(8) . .
B10 B15 B16 B18 -139.2(8) . .
B10 B15 B18 C16 154.3(12) . .
B10 B15 B18 B13 -62.3(9) . .
B10 B15 B18 B14 -100.1(9) . .
B10 B15 B18 B16 37.6(7) . .
B10 B15 B18 B17 -1.2(10) . .
B10 B16 B17 C14 31.7(8) . .
B10 B16 B17 C15 -1.8(10) . .
B10 B16 B17 B13 -66.1(9) . .
B10 B16 B17 B18 -103.9(8) . .
B10 B16 B18 C16 -151.7(12) . .
B10 B16 B18 B13 62.2(9) . .
B10 B16 B18 B14 -0.5(10) . .
B10 B16 B18 B15 -37.1(7) . .
B10 B16 B18 B17 98.9(8) . .
B11 B10 B15 B14 34.0(8) . .
B11 B10 B15 B16 134.4(9) . .
B11 B10 B15 B18 97.5(9) . .
B11 B10 B16 C14 93.1(9) . .
B11 B10 B16 B15 -40.3(8) . .
B11 B10 B16 B17 61.6(9) . .
B11 B10 B16 B18 -2.3(10) . .
B11 B12 B13 C15 -101.2(10) . .
B11 B12 B13 B14 38.1(8) . .
B11 B12 B13 B17 -63.3(9) . .
B11 B12 B13 B18 0.6(10) . .
B11 B12 B14 B13 -137.9(9) . .
B11 B12 B14 B15 -35.8(8) . .
B11 B12 B14 B18 -100.5(9) . .
B11 B14 B15 B10 -33.3(7) . .
B11 B14 B15 B16 -98.3(8) . .
B11 B14 B15 B18 -136.0(8) . .
B11 B14 B18 C16 157.3(11) . .
B11 B14 B18 B13 -98.1(8) . .
B11 B14 B18 B15 39.3(7) . .
B11 B14 B18 B16 3.0(9) . .
B11 B14 B18 B17 -59.7(9) . .
B11 B15 B16 C14 -0.4(9) . .
B11 B15 B16 B10 39.1(7) . .
B11 B15 B16 B17 -60.7(8) . .
B11 B15 B16 B18 -100.2(8) . .
B11 B15 B18 C16 -144.4(12) . .
B11 B15 B18 B13 -1.0(9) . .
B11 B15 B18 B14 -38.8(7) . .
B11 B15 B18 B16 98.9(8) . .
B11 B15 B18 B17 60.1(9) . .
B12 C15 B13 B14 -36.3(8) . .
B12 C15 B13 B17 -136.4(9) . .
B12 C15 B13 B18 -99.8(9) . .
B12 C15 B17 C14 -94.1(9) . .
B12 C15 B17 B13 39.5(8) . .
B12 C15 B17 B16 -60.6(10) . .
B12 C15 B17 B18 2.9(10) . .
B12 B11 B14 B13 36.9(8) . .
B12 B11 B14 B15 139.8(9) . .
B12 B11 B14 B18 99.8(9) . .
B12 B11 B15 B10 104.7(10) . .
B12 B11 B15 B14 -37.3(8) . .
B12 B11 B15 B16 64.0(10) . .
B12 B11 B15 B18 1.4(10) . .
B12 B13 B14 B11 -36.0(7) . .
B12 B13 B14 B15 -99.1(8) . .
B12 B13 B14 B18 -138.0(8) . .
B12 B13 B17 C14 2.7(10) . .
B12 B13 B17 C15 -37.6(7) . .
B12 B13 B17 B16 64.9(9) . .
B12 B13 B17 B18 102.3(8) . .
B12 B13 B18 C16 148.5(10) . .
B12 B13 B18 B14 37.5(7) . .
B12 B13 B18 B15 0.3(9) . .
B12 B13 B18 B16 -60.5(9) . .
B12 B13 B18 B17 -98.0(8) . .
B12 B14 B15 B10 1.4(10) . .
B12 B14 B15 B11 34.7(7) . .
B12 B14 B15 B16 -63.6(8) . .
B12 B14 B15 B18 -101.2(8) . .
B12 B14 B18 C16 -141.9(12) . .
B12 B14 B18 B13 -37.3(7) . .
B12 B14 B18 B15 100.0(8) . .
B12 B14 B18 B16 63.8(9) . .
B12 B14 B18 B17 1.0(10) . .
B13 C15 B12 Co1 153.2(7) . .
B13 C15 B12 B11 101.3(8) . .
B13 C15 B12 B14 36.8(7) . .
B13 C15 B17 C14 -133.6(9) . .
B13 C15 B17 B16 -100.2(9) . .
B13 C15 B17 B18 -36.6(7) . .
B13 B12 B14 B11 137.9(9) . .
B13 B12 B14 B15 102.1(9) . .
B13 B12 B14 B18 37.4(7) . .
B13 B14 B15 B10 64.4(9) . .
B13 B14 B15 B11 97.7(8) . .
B13 B14 B15 B16 -0.5(9) . .
B13 B14 B15 B18 -38.2(6) . .
B13 B14 B18 C16 -104.6(12) . .
B13 B14 B18 B15 137.4(8) . .
B13 B14 B18 B16 101.1(8) . .
B13 B14 B18 B17 38.3(7) . .
B13 B17 B18 C16 102.7(13) . .
B13 B17 B18 B14 -39.1(7) . .
B13 B17 B18 B15 -100.3(8) . .
B13 B17 B18 B16 -138.0(8) . .
B14 B11 B12 Co1 -152.8(7) . .
B14 B11 B12 C15 -101.8(8) . .
B14 B11 B12 B13 -37.9(7) . .
B14 B11 B15 B10 142.1(9) . .
B14 B11 B15 B16 101.3(9) . .
B14 B11 B15 B18 38.7(7) . .
B14 B12 B13 C15 -139.3(9) . .
B14 B12 B13 B17 -101.4(9) . .
B14 B12 B13 B18 -37.5(7) . .
B14 B13 B17 C14 -60.0(8) . .
B14 B13 B17 C15 -100.3(8) . .
B14 B13 B17 B16 2.2(9) . .
B14 B13 B17 B18 39.5(6) . .
B14 B13 B18 C16 111.0(11) . .
B14 B13 B18 B15 -37.2(7) . .
B14 B13 B18 B16 -98.0(8) . .
B14 B13 B18 B17 -135.5(8) . .
B14 B15 B16 C14 62.2(8) . .
B14 B15 B16 B10 101.7(8) . .
B14 B15 B16 B17 1.9(9) . .
B14 B15 B16 B18 -37.6(7) . .
B14 B15 B18 C16 -105.7(13) . .
B14 B15 B18 B13 37.8(7) . .
B14 B15 B18 B16 137.6(8) . .
B14 B15 B18 B17 98.9(8) . .
B15 B10 B11 Co1 -150.5(7) . .
B15 B10 B11 B12 -101.7(9) . .
B15 B10 B11 B14 -34.8(7) . .
B15 B10 B16 C14 133.5(9) . .
B15 B10 B16 B17 101.9(9) . .
B15 B10 B16 B18 38.0(7) . .
B15 B11 B12 Co1 -116.2(8) . .
B15 B11 B12 C15 -65.1(9) . .
B15 B11 B12 B13 -1.2(11) . .
B15 B11 B12 B14 36.7(7) . .
B15 B11 B14 B12 -139.8(9) . .
B15 B11 B14 B13 -102.8(9) . .
B15 B11 B14 B18 -40.0(7) . .
B15 B14 B18 C16 118.0(12) . .
B15 B14 B18 B13 -137.4(8) . .
B15 B14 B18 B16 -36.3(7) . .
B15 B14 B18 B17 -99.0(8) . .
B15 B16 B17 C14 95.2(8) . .
B15 B16 B17 C15 61.7(9) . .
B15 B16 B17 B13 -2.6(9) . .
B15 B16 B17 B18 -40.4(7) . .
B15 B16 B18 C16 -114.5(13) . .
B15 B16 B18 B13 99.4(8) . .
B15 B16 B18 B14 36.7(7) . .
B15 B16 B18 B17 136.0(8) . .
B16 C14 C15 Co1 121.9(8) . .
B16 C14 C15 B12 68.1(8) . .
B16 C14 C15 B13 4.7(10) . .
B16 C14 C15 B17 -35.9(8) . .
B16 C14 B10 Co1 -154.7(7) . .
B16 C14 B10 B11 -101.7(8) . .
B16 C14 B10 B15 -39.5(7) . .
B16 C14 B17 C15 142.8(9) . .
B16 C14 B17 B13 101.9(8) . .
B16 C14 B17 B18 38.8(7) . .
B16 B10 B11 Co1 -111.4(7) . .
B16 B10 B11 B12 -62.6(9) . .
B16 B10 B11 B14 4.3(10) . .
B16 B10 B11 B15 39.1(7) . .
B16 B10 B15 B11 -134.4(9) . .
B16 B10 B15 B14 -100.4(9) . .
B16 B10 B15 B18 -36.9(7) . .
B16 B15 B18 C16 116.7(13) . .
B16 B15 B18 B13 -99.9(8) . .
B16 B15 B18 B14 -137.6(8) . .
B16 B15 B18 B17 -38.8(7) . .
B16 B17 B18 C16 -119.4(13) . .
B16 B17 B18 B13 138.0(8) . .
B16 B17 B18 B14 98.9(8) . .
B16 B17 B18 B15 37.6(7) . .
B17 C14 C15 Co1 157.8(7) . .
B17 C14 C15 B12 103.9(8) . .
B17 C14 C15 B13 40.6(7) . .
B17 C14 B10 Co1 -119.1(9) . .
B17 C14 B10 B11 -66.2(9) . .
B17 C14 B10 B15 -3.9(11) . .
B17 C14 B10 B16 35.5(8) . .
B17 C14 B16 B10 -143.8(9) . .
B17 C14 B16 B15 -103.4(9) . .
B17 C14 B16 B18 -39.0(7) . .
B17 C15 B12 Co1 114.2(7) . .
B17 C15 B12 B11 62.3(9) . .
B17 C15 B12 B13 -39.0(7) . .
B17 C15 B12 B14 -2.2(11) . .
B17 C15 B13 B12 136.4(9) . .
B17 C15 B13 B14 100.1(9) . .
B17 C15 B13 B18 36.6(7) . .
B17 B13 B14 B11 62.1(8) . .
B17 B13 B14 B12 98.0(8) . .
B17 B13 B14 B15 -1.0(9) . .
B17 B13 B14 B18 -40.0(7) . .
B17 B13 B18 C16 -113.6(11) . .
B17 B13 B18 B14 135.5(8) . .
B17 B13 B18 B15 98.2(8) . .
B17 B13 B18 B16 37.5(7) . .
B17 B16 B18 C16 109.5(13) . .
B17 B16 B18 B13 -36.6(7) . .
B17 B16 B18 B14 -99.3(8) . .
B17 B16 B18 B15 -136.0(8) . .
B18 B13 B14 B11 102.0(8) . .
B18 B13 B14 B12 138.0(8) . .
B18 B13 B14 B15 38.9(7) . .
B18 B13 B17 C14 -99.6(8) . .
B18 B13 B17 C15 -139.9(8) . .
B18 B13 B17 B16 -37.3(6) . .
B18 B14 B15 B10 102.6(8) . .
B18 B14 B15 B11 136.0(8) . .
B18 B14 B15 B16 37.7(7) . .
B18 B15 B16 C14 99.8(8) . .
B18 B15 B16 B10 139.2(8) . .
B18 B15 B16 B17 39.5(7) . .
B18 B16 B17 C14 135.6(9) . .
B18 B16 B17 C15 102.1(8) . .
B18 B16 B17 B13 37.8(7) . .
B19 B20 B21 C35 134.5(11) . .
B19 B20 B21 B22 39.3(8) . .
B19 B20 B21 B27 100.8(10) . .
B19 B20 B24 C34 -136.7(10) . .
B19 B20 B24 B23 -33.7(9) . .
B19 B20 B24 B25 -97.0(10) . .
B19 B21 B22 B23 32.2(9) . .
B19 B21 B22 B26 107.1(15) . .
B19 B21 B22 B27 138.7(11) . .
B19 B21 B27 Co2 70.5(10) . .
B19 B21 B27 C35 97.1(11) . .
B19 B21 B27 B22 -36.4(9) . .
B19 B21 B27 B26 -3.1(12) . .
B19 B22 B23 B24 40.4(9) . .
B19 B22 B23 B25 100.7(10) . .
B19 B22 B23 B26 136.8(10) . .
B19 B22 B26 Co2 59.5(15) . .
B19 B22 B26 B23 -40.6(8) . .
B19 B22 B26 B25 -4.8(12) . .
B19 B22 B26 B27 96.9(11) . .
B19 B22 B27 Co2 -70.4(12) . .
B19 B22 B27 C35 -3.9(13) . .
B19 B22 B27 B21 36.7(9) . .
B19 B22 B27 B26 -108.1(16) . .
B19 B23 B24 C34 96.5(10) . .
B19 B23 B24 B20 33.8(9) . .
B19 B23 B24 B25 131.1(13) . .
B19 B23 B25 Co2 61.4(14) . .
B19 B23 B25 C34 -8.8(17) . .
B19 B23 B25 B24 -42.2(10) . .
B19 B23 B25 B26 96.0(10) . .
B19 B24 B25 Co2 -78.2(12) . .
B19 B24 B25 C34 -100.6(11) . .
B19 B24 B25 B23 41.9(10) . .
B19 B24 B25 B26 -2.3(12) . .
B19A B20A B21A C35A -133.5(11) . .
B19A B20A B21A B22A -37.1(8) . .
B19A B20A B21A B27A -100.3(10) . .
B19A B20A B24A C34A 134.2(11) . .
B19A B20A B24A B23A 37.1(8) . .
B19A B20A B24A B25A 100.6(10) . .
B19A B21A B22A B23A -37.3(8) . .
B19A B21A B22A B26A -99.5(10) . .
B19A B21A B22A B27A -138.2(10) . .
B19A B21A B27A Co2 -71.6(11) . .
B19A B21A B27A C35A -97.1(11) . .
B19A B21A B27A B22A 37.3(8) . .
B19A B21A B27A B26A -1.9(11) . .
B19A B22A B23A B24A -36.9(8) . .
B19A B22A B23A B25A -101.1(10) . .
B19A B22A B23A B26A -137.0(10) . .
B19A B22A B26A Co2 -71.4(11) . .
B19A B22A B26A B23A 38.0(8) . .
B19A B22A B26A B25A 2.3(12) . .
B19A B22A B26A B27A -101.6(10) . .
B19A B22A B27A Co2 69.3(11) . .
B19A B22A B27A C35A 2.4(11) . .
B19A B22A B27A B21A -37.3(8) . .
B19A B22A B27A B26A 99.0(10) . .
B19A B23A B24A C34A -99.8(10) . .
B19A B23A B24A B20A -36.8(8) . .
B19A B23A B24A B25A -139.6(10) . .
B19A B23A B25A Co2 -69.0(11) . .
B19A B23A B25A C34A -2.7(11) . .
B19A B23A B25A B24A 36.7(8) . .
B19A B23A B25A B26A -99.1(10) . .
B19A B23A B26A Co2 70.9(11) . .
B19A B23A B26A B22A -37.8(8) . .
B19A B23A B26A B25A 102.9(10) . .
B19A B23A B26A B27A -1.6(12) . .
B19A B24A B25A Co2 70.4(10) . .
B19A B24A B25A C34A 97.3(11) . .
B19A B24A B25A B23A -36.3(8) . .
B19A B24A B25A B26A 2.4(11) . .
B20 C34 C35 Co2 158.8(10) . .
B20 C34 C35 B21 37.0(9) . .
B20 C34 C35 B27 105.4(11) . .
B20 C34 B24 B19 -38.0(8) . .
B20 C34 B24 B23 -100.8(10) . .
B20 C34 B24 B25 -135.1(13) . .
B20 C34 B25 Co2 -116.3(10) . .
B20 C34 B25 B23 7.0(16) . .
B20 C34 B25 B24 41.3(10) . .
B20 C34 B25 B26 -67.8(12) . .
B20 C35 B21 B19 39.8(9) . .
B20 C35 B21 B22 100.9(10) . .
B20 C35 B21 B27 140.5(12) . .
B20 C35 B27 Co2 115.1(11) . .
B20 C35 B27 B21 -38.0(9) . .
B20 C35 B27 B22 3.0(14) . .
B20 C35 B27 B26 67.7(12) . .
B20 B19 B21 C35 -39.1(8) . .
B20 B19 B21 B22 -134.8(11) . .
B20 B19 B21 B27 -98.5(9) . .
B20 B19 B22 B21 40.6(8) . .
B20 B19 B22 B23 -104.2(10) . .
B20 B19 B22 B26 -59.4(12) . .
B20 B19 B22 B27 3.5(13) . .
B20 B19 B23 B22 99.6(11) . .
B20 B19 B23 B24 -34.2(9) . .
B20 B19 B23 B25 7.6(14) . .
B20 B19 B23 B26 64.5(10) . .
B20 B19 B24 C34 37.4(8) . .
B20 B19 B24 B23 142.6(11) . .
B20 B19 B24 B25 100.4(10) . .
B20 B21 B22 B19 -39.6(8) . .
B20 B21 B22 B23 -7.4(13) . .
B20 B21 B22 B26 67.5(13) . .
B20 B21 B22 B27 99.1(10) . .
B20 B21 B27 Co2 7.8(12) . .
B20 B21 B27 C35 34.4(9) . .
B20 B21 B27 B22 -99.1(10) . .
B20 B21 B27 B26 -65.8(12) . .
B20 B24 B25 Co2 -16.2(15) . .
B20 B24 B25 C34 -38.7(10) . .
B20 B24 B25 B23 103.8(11) . .
B20 B24 B25 B26 59.6(12) . .
B20A C34A C35A Co2 -158.8(10) . .
B20A C34A C35A B21A -38.9(9) . .
B20A C34A C35A B27A -105.5(11) . .
B20A C34A B24A B19A 39.7(8) . .
B20A C34A B24A B23A 102.0(10) . .
B20A C34A B24A B25A 142.4(11) . .
B20A C34A B25A Co2 116.2(11) . .
B20A C34A B25A B23A 3.7(13) . .
B20A C34A B25A B24A -36.5(9) . .
B20A C34A B25A B26A 64.8(11) . .
B20A C35A B21A B19A -40.6(8) . .
B20A C35A B21A B22A -102.8(10) . .
B20A C35A B21A B27A -142.4(11) . .
B20A C35A B27A Co2 -119.1(11) . .
B20A C35A B27A B21A 35.4(9) . .
B20A C35A B27A B22A -4.5(13) . .
B20A C35A B27A B26A -67.3(11) . .
B20A B19A B21A C35A 40.1(8) . .
B20A B19A B21A B22A 138.6(10) . .
B20A B19A B21A B27A 101.4(10) . .
B20A B19A B22A B21A -37.1(8) . .
B20A B19A B22A B23A 101.0(10) . .
B20A B19A B22A B26A 63.4(10) . .
B20A B19A B22A B27A 0.5(11) . .
B20A B19A B23A B22A -101.4(10) . .
B20A B19A B23A B24A 37.5(8) . .
B20A B19A B23A B25A 0.9(11) . .
B20A B19A B23A B26A -63.2(10) . .
B20A B19A B24A C34A -40.3(8) . .
B20A B19A B24A B23A -138.3(10) . .
B20A B19A B24A B25A -102.0(10) . .
B20A B21A B22A B19A 37.2(8) . .
B20A B21A B22A B23A -0.1(11) . .
B20A B21A B22A B26A -62.3(10) . .
B20A B21A B22A B27A -101.0(10) . .
B20A B21A B27A Co2 -8.0(12) . .
B20A B21A B27A C35A -33.4(10) . .
B20A B21A B27A B22A 100.9(10) . .
B20A B21A B27A B26A 61.8(11) . .
B20A B24A B25A Co2 7.3(12) . .
B20A B24A B25A C34A 34.2(10) . .
B20A B24A B25A B23A -99.3(10) . .
B20A B24A B25A B26A -60.7(11) . .
B21 C35 B20 C34 -140.5(11) . .
B21 C35 B20 B19 -39.3(8) . .
B21 C35 B20 B24 -102.1(10) . .
B21 C35 B27 Co2 153.1(9) . .
B21 C35 B27 B22 41.0(9) . .
B21 C35 B27 B26 105.7(10) . .
B21 B19 B20 C34 102.4(10) . .
B21 B19 B20 C35 39.2(8) . .
B21 B19 B20 B24 140.3(10) . .
B21 B19 B22 B23 -144.8(11) . .
B21 B19 B22 B26 -100.0(10) . .
B21 B19 B22 B27 -37.1(9) . .
B21 B19 B23 B22 33.4(10) . .
B21 B19 B23 B24 -100.4(11) . .
B21 B19 B23 B25 -58.6(13) . .
B21 B19 B23 B26 -1.6(11) . .
B21 B19 B24 C34 1.1(11) . .
B21 B19 B24 B20 -36.4(8) . .
B21 B19 B24 B23 106.3(11) . .
B21 B19 B24 B25 64.0(10) . .
B21 B20 B24 C34 -101.3(10) . .
B21 B20 B24 B19 35.3(8) . .
B21 B20 B24 B23 1.6(12) . .
B21 B20 B24 B25 -61.6(11) . .
B21 B22 B23 B19 -32.0(9) . .
B21 B22 B23 B24 8.3(14) . .
B21 B22 B23 B25 68.7(12) . .
B21 B22 B23 B26 104.8(12) . .
B21 B22 B26 Co2 -5.1(18) . .
B21 B22 B26 B23 -105.2(12) . .
B21 B22 B26 B25 -69.4(12) . .
B21 B22 B26 B27 32.3(11) . .
B21 B22 B27 Co2 -107.2(10) . .
B21 B22 B27 C35 -40.6(9) . .
B21 B22 B27 B26 -144.8(13) . .
B21A C35A B20A C34A 137.7(12) . .
B21A C35A B20A B19A 40.5(8) . .
B21A C35A B20A B24A 103.2(10) . .
B21A C35A B27A Co2 -154.5(9) . .
B21A C35A B27A B22A -39.9(9) . .
B21A C35A B27A B26A -102.6(9) . .
B21A B19A B20A C34A -100.6(10) . .
B21A B19A B20A C35A -40.4(8) . .
B21A B19A B20A B24A -139.0(10) . .
B21A B19A B22A B23A 138.1(10) . .
B21A B19A B22A B26A 100.5(10) . .
B21A B19A B22A B27A 37.6(8) . .
B21A B19A B23A B22A -37.9(8) . .
B21A B19A B23A B24A 101.1(10) . .
B21A B19A B23A B25A 64.5(11) . .
B21A B19A B23A B26A 0.4(11) . .
B21A B19A B24A C34A -3.5(11) . .
B21A B19A B24A B20A 36.8(8) . .
B21A B19A B24A B23A -101.5(10) . .
B21A B19A B24A B25A -65.2(10) . .
B21A B20A B24A C34A 97.4(11) . .
B21A B20A B24A B19A -36.8(8) . .
B21A B20A B24A B23A 0.3(11) . .
B21A B20A B24A B25A 63.8(11) . .
B21A B22A B23A B19A 37.2(8) . .
B21A B22A B23A B24A 0.3(11) . .
B21A B22A B23A B25A -63.8(10) . .
B21A B22A B23A B26A -99.8(10) . .
B21A B22A B26A Co2 -8.8(12) . .
B21A B22A B26A B23A 100.6(10) . .
B21A B22A B26A B25A 65.0(11) . .
B21A B22A B26A B27A -39.0(9) . .
B21A B22A B27A Co2 106.6(11) . .
B21A B22A B27A C35A 39.6(9) . .
B21A B22A B27A B26A 136.3(11) . .
B22 B19 B20 C34 61.6(11) . .
B22 B19 B20 C35 -1.6(12) . .
B22 B19 B20 B21 -40.8(9) . .
B22 B19 B20 B24 99.5(11) . .
B22 B19 B21 C35 95.7(10) . .
B22 B19 B21 B20 134.8(11) . .
B22 B19 B21 B27 36.3(9) . .
B22 B19 B23 B24 -133.8(12) . .
B22 B19 B23 B25 -92.1(16) . .
B22 B19 B23 B26 -35.1(9) . .
B22 B19 B24 C34 -63.8(10) . .
B22 B19 B24 B20 -101.3(10) . .
B22 B19 B24 B23 41.4(9) . .
B22 B19 B24 B25 -0.9(11) . .
B22 B21 B27 Co2 106.9(12) . .
B22 B21 B27 C35 133.5(12) . .
B22 B21 B27 B26 33.3(11) . .
B22 B23 B24 C34 56.7(12) . .
B22 B23 B24 B19 -39.8(9) . .
B22 B23 B24 B20 -6.0(13) . .
B22 B23 B24 B25 91.3(16) . .
B22 B23 B25 Co2 1.3(14) . .
B22 B23 B25 C34 -68.8(14) . .
B22 B23 B25 B24 -102.3(10) . .
B22 B23 B25 B26 35.9(8) . .
B22 B26 B27 Co2 -143.3(12) . .
B22 B26 B27 C35 -97.6(11) . .
B22 B26 B27 B21 -33.0(11) . .
B22A B19A B20A C34A -63.2(10) . .
B22A B19A B20A C35A -3.1(11) . .
B22A B19A B20A B21A 37.3(8) . .
B22A B19A B20A B24A -101.6(10) . .
B22A B19A B21A C35A -98.5(10) . .
B22A B19A B21A B20A -138.6(10) . .
B22A B19A B21A B27A -37.1(8) . .
B22A B19A B23A B24A 138.9(10) . .
B22A B19A B23A B25A 102.4(10) . .
B22A B19A B23A B26A 38.3(8) . .
B22A B19A B24A C34A 60.7(11) . .
B22A B19A B24A B20A 101.0(10) . .
B22A B19A B24A B23A -37.3(8) . .
B22A B19A B24A B25A -1.0(11) . .
B22A B21A B27A Co2 -108.9(10) . .
B22A B21A B27A C35A -134.4(11) . .
B22A B21A B27A B26A -39.1(8) . .
B22A B23A B24A C34A -63.3(10) . .
B22A B23A B24A B19A 36.4(8) . .
B22A B23A B24A B20A -0.3(11) . .
B22A B23A B24A B25A -103.2(10) . .
B22A B23A B25A Co2 -5.7(12) . .
B22A B23A B25A C34A 60.6(11) . .
B22A B23A B25A B24A 100.0(10) . .
B22A B23A B25A B26A -35.8(9) . .
B22A B23A B26A Co2 108.7(11) . .
B22A B23A B26A B25A 140.7(11) . .
B22A B23A B26A B27A 36.2(9) . .
B22A B26A B27A Co2 151.2(9) . .
B22A B26A B27A C35A 100.4(10) . .
B22A B26A B27A B21A 38.8(8) . .
B23 B19 B20 C34 -3.6(12) . .
B23 B19 B20 C35 -66.8(11) . .
B23 B19 B20 B21 -106.0(11) . .
B23 B19 B20 B24 34.3(9) . .
B23 B19 B21 C35 62.3(11) . .
B23 B19 B21 B20 101.4(10) . .
B23 B19 B21 B22 -33.4(10) . .
B23 B19 B21 B27 2.9(12) . .
B23 B19 B22 B21 144.8(11) . .
B23 B19 B22 B26 44.8(12) . .
B23 B19 B22 B27 107.6(14) . .
B23 B19 B24 C34 -105.2(11) . .
B23 B19 B24 B20 -142.6(11) . .
B23 B19 B24 B25 -42.2(9) . .
B23 B22 B26 Co2 100.1(12) . .
B23 B22 B26 B25 35.8(8) . .
B23 B22 B26 B27 137.5(10) . .
B23 B22 B27 Co2 -6.2(13) . .
B23 B22 B27 C35 60.4(12) . .
B23 B22 B27 B21 101.0(10) . .
B23 B22 B27 B26 -43.8(13) . .
B23 B24 B25 Co2 -120.1(17) . .
B23 B24 B25 C34 -142.5(14) . .
B23 B24 B25 B26 -44.2(12) . .
B23 B25 B26 Co2 -150.8(9) . .
B23 B25 B26 B22 -36.1(8) . .
B23 B25 B26 B27 -97.4(9) . .
B23 B26 B27 Co2 -108.2(9) . .
B23 B26 B27 C35 -62.6(10) . .
B23 B26 B27 B21 2.0(12) . .
B23 B26 B27 B22 35.1(9) . .
B23A B19A B20A C34A 1.2(11) . .
B23A B19A B20A C35A 61.4(11) . .
B23A B19A B20A B21A 101.8(10) . .
B23A B19A B20A B24A -37.1(8) . .
B23A B19A B21A C35A -60.4(11) . .
B23A B19A B21A B20A -100.5(10) . .
B23A B19A B21A B22A 38.1(8) . .
B23A B19A B21A B27A 0.9(11) . .
B23A B19A B22A B21A -138.1(10) . .
B23A B19A B22A B26A -37.6(8) . .
B23A B19A B22A B27A -100.5(10) . .
B23A B19A B24A C34A 98.0(10) . .
B23A B19A B24A B20A 138.3(10) . .
B23A B19A B24A B25A 36.3(8) . .
B23A B22A B26A Co2 -109.4(11) . .
B23A B22A B26A B25A -35.7(9) . .
B23A B22A B26A B27A -139.6(11) . .
B23A B22A B27A Co2 6.0(13) . .
B23A B22A B27A C35A -61.0(11) . .
B23A B22A B27A B21A -100.6(10) . .
B23A B22A B27A B26A 35.7(9) . .
B23A B24A B25A Co2 106.7(10) . .
B23A B24A B25A C34A 133.5(11) . .
B23A B24A B25A B26A 38.7(8) . .
B23A B25A B26A Co2 149.8(9) . .
B23A B25A B26A B22A 35.9(9) . .
B23A B25A B26A B27A 100.1(10) . .
B23A B26A B27A Co2 114.5(9) . .
B23A B26A B27A C35A 63.7(10) . .
B23A B26A B27A B21A 2.1(12) . .
B23A B26A B27A B22A -36.7(9) . .
B24 C34 C35 Co2 118.2(10) . .
B24 C34 C35 B20 -40.5(9) . .
B24 C34 C35 B21 -3.5(13) . .
B24 C34 C35 B27 64.9(11) . .
B24 C34 B20 C35 136.0(11) . .
B24 C34 B20 B19 38.5(8) . .
B24 C34 B20 B21 100.9(10) . .
B24 C34 B25 Co2 -157.6(10) . .
B24 C34 B25 B23 -34.3(11) . .
B24 C34 B25 B26 -109.2(14) . .
B24 B19 B20 C34 -37.9(8) . .
B24 B19 B20 C35 -101.2(10) . .
B24 B19 B20 B21 -140.3(10) . .
B24 B19 B21 C35 -3.1(11) . .
B24 B19 B21 B20 36.0(8) . .
B24 B19 B21 B22 -98.8(11) . .
B24 B19 B21 B27 -62.5(11) . .
B24 B19 B22 B21 103.8(10) . .
B24 B19 B22 B23 -41.0(9) . .
B24 B19 B22 B26 3.8(12) . .
B24 B19 B22 B27 66.7(11) . .
B24 B19 B23 B22 133.8(12) . .
B24 B19 B23 B25 41.7(10) . .
B24 B19 B23 B26 98.7(9) . .
B24 B20 B21 C35 98.7(11) . .
B24 B20 B21 B19 -35.8(8) . .
B24 B20 B21 B22 3.5(11) . .
B24 B20 B21 B27 65.0(10) . .
B24 B23 B25 Co2 103.6(12) . .
B24 B23 B25 C34 33.5(11) . .
B24 B23 B25 B26 138.2(11) . .
B24 B25 B26 Co2 -110.4(10) . .
B24 B25 B26 B22 4.2(12) . .
B24 B25 B26 B23 40.4(9) . .
B24 B25 B26 B27 -57.0(12) . .
B24A C34A C35A Co2 -120.6(10) . .
B24A C34A C35A B20A 38.2(9) . .
B24A C34A C35A B21A -0.7(13) . .
B24A C34A C35A B27A -67.3(11) . .
B24A C34A B20A C35A -139.3(12) . .
B24A C34A B20A B19A -39.9(9) . .
B24A C34A B20A B21A -102.1(10) . .
B24A C34A B25A Co2 152.7(9) . .
B24A C34A B25A B23A 40.2(9) . .
B24A C34A B25A B26A 101.3(9) . .
B24A B19A B20A C34A 38.4(8) . .
B24A B19A B20A C35A 98.5(10) . .
B24A B19A B20A B21A 139.0(10) . .
B24A B19A B21A C35A 3.0(11) . .
B24A B19A B21A B20A -37.1(8) . .
B24A B19A B21A B22A 101.5(10) . .
B24A B19A B21A B27A 64.3(10) . .
B24A B19A B22A B21A -101.3(10) . .
B24A B19A B22A B23A 36.8(8) . .
B24A B19A B22A B26A -0.8(11) . .
B24A B19A B22A B27A -63.7(11) . .
B24A B19A B23A B22A -138.9(10) . .
B24A B19A B23A B25A -36.6(8) . .
B24A B19A B23A B26A -100.7(10) . .
B24A B20A B21A C35A -96.6(10) . .
B24A B20A B21A B19A 37.0(8) . .
B24A B20A B21A B22A -0.1(11) . .
B24A B20A B21A B27A -63.3(10) . .
B24A B23A B25A Co2 -105.6(10) . .
B24A B23A B25A C34A -39.3(8) . .
B24A B23A B25A B26A -135.8(11) . .
B24A B23A B26A Co2 7.3(12) . .
B24A B23A B26A B22A -101.3(10) . .
B24A B23A B26A B25A 39.4(9) . .
B24A B23A B26A B27A -65.1(11) . .
B24A B25A B26A Co2 110.9(9) . .
B24A B25A B26A B22A -2.9(12) . .
B24A B25A B26A B23A -38.8(8) . .
B24A B25A B26A B27A 61.3(10) . .
B25 C34 C35 Co2 54.8(7) . .
B25 C34 C35 B20 -104.0(10) . .
B25 C34 C35 B21 -67.0(11) . .
B25 C34 C35 B27 1.5(11) . .
B25 C34 B20 C35 95.5(12) . .
B25 C34 B20 B19 -2.1(13) . .
B25 C34 B20 B21 60.3(12) . .
B25 C34 B20 B24 -40.6(9) . .
B25 C34 B24 B19 97.1(12) . .
B25 C34 B24 B20 135.1(13) . .
B25 C34 B24 B23 34.4(11) . .
B25 B23 B24 C34 -34.6(11) . .
B25 B23 B24 B19 -131.1(13) . .
B25 B23 B24 B20 -97.3(11) . .
B25 B26 B27 Co2 -51.5(8) . .
B25 B26 B27 C35 -5.9(13) . .
B25 B26 B27 B21 58.7(12) . .
B25 B26 B27 B22 91.8(15) . .
B25A C34A C35A Co2 -52.3(8) . .
B25A C34A C35A B20A 106.5(11) . .
B25A C34A C35A B21A 67.7(11) . .
B25A C34A C35A B27A 1.0(11) . .
B25A C34A B20A C35A -102.6(13) . .
B25A C34A B20A B19A -3.2(13) . .
B25A C34A B20A B21A -65.3(12) . .
B25A C34A B20A B24A 36.7(9) . .
B25A C34A B24A B19A -102.7(10) . .
B25A C34A B24A B20A -142.4(11) . .
B25A C34A B24A B23A -40.4(9) . .
B25A B23A B24A C34A 39.8(8) . .
B25A B23A B24A B19A 139.6(10) . .
B25A B23A B24A B20A 102.8(10) . .
B25A B23A B26A Co2 -32.0(9) . .
B25A B23A B26A B22A -140.7(11) . .
B25A B23A B26A B27A -104.5(12) . .
B25A B26A B27A Co2 50.1(7) . .
B25A B26A B27A C35A -0.6(10) . .
B25A B26A B27A B21A -62.2(10) . .
B25A B26A B27A B22A -101.0(10) . .
B26 B22 B23 B19 -136.8(10) . .
B26 B22 B23 B24 -96.4(9) . .
B26 B22 B23 B25 -36.1(8) . .
B26 B22 B27 Co2 37.6(11) . .
B26 B22 B27 C35 104.2(13) . .
B26 B22 B27 B21 144.8(13) . .
B26 B23 B24 C34 -0.2(11) . .
B26 B23 B24 B19 -96.7(9) . .
B26 B23 B24 B20 -62.9(10) . .
B26 B23 B24 B25 34.4(9) . .
B26 B23 B25 Co2 -34.6(10) . .
B26 B23 B25 C34 -104.7(14) . .
B26 B23 B25 B24 -138.2(11) . .
B26A B22A B23A B19A 137.0(10) . .
B26A B22A B23A B24A 100.1(10) . .
B26A B22A B23A B25A 35.9(9) . .
B26A B22A B27A Co2 -29.7(9) . .
B26A B22A B27A C35A -96.7(11) . .
B26A B22A B27A B21A -136.3(11) . .
B26A B23A B24A C34A 0.3(11) . .
B26A B23A B24A B19A 100.1(10) . .
B26A B23A B24A B20A 63.3(10) . .
B26A B23A B24A B25A -39.5(8) . .
B26A B23A B25A Co2 30.2(9) . .
B26A B23A B25A C34A 96.4(11) . .
B26A B23A B25A B24A 135.8(11) . .
B27 C35 B20 C34 -102.1(13) . .
B27 C35 B20 B19 -0.9(13) . .
B27 C35 B20 B21 38.4(9) . .
B27 C35 B20 B24 -63.7(12) . .
B27 C35 B21 B19 -100.7(10) . .
B27 C35 B21 B20 -140.5(12) . .
B27 C35 B21 B22 -39.5(9) . .
B27 B21 B22 B19 -138.7(11) . .
B27 B21 B22 B23 -106.5(14) . .
B27 B21 B22 B26 -31.6(11) . .
B27 B22 B23 B19 -97.7(11) . .
B27 B22 B23 B24 -57.4(13) . .
B27 B22 B23 B25 2.9(12) . .
B27 B22 B23 B26 39.0(9) . .
B27 B22 B26 Co2 -37.4(11) . .
B27 B22 B26 B23 -137.5(10) . .
B27 B22 B26 B25 -101.7(11) . .
B27A C35A B20A C34A 102.0(13) . .
B27A C35A B20A B19A 4.8(13) . .
B27A C35A B20A B21A -35.7(9) . .
B27A C35A B20A B24A 67.5(12) . .
B27A C35A B21A B19A 101.8(10) . .
B27A C35A B21A B20A 142.4(11) . .
B27A C35A B21A B22A 39.6(9) . .
B27A B21A B22A B19A 138.2(10) . .
B27A B21A B22A B23A 100.9(10) . .
B27A B21A B22A B26A 38.7(8) . .
B27A B22A B23A B19A 101.0(10) . .
B27A B22A B23A B24A 64.0(10) . .
B27A B22A B23A B25A -0.1(12) . .
B27A B22A B23A B26A -36.0(9) . .
B27A B22A B26A Co2 30.2(9) . .
B27A B22A B26A B23A 139.6(11) . .
B27A B22A B26A B25A 103.9(12) . .

loop_
_smtbx_masks_void_nr
_smtbx_masks_void_average_x
_smtbx_masks_void_average_y
_smtbx_masks_void_average_z
_smtbx_masks_void_volume
_smtbx_masks_void_count_electrons
1 -0.494 -0.890 -0.546 60520.3 19470.0
